data_1531946
loop_
_publ_author_name
'Barnett, Brandon R.'
'Moore, Curtis E.'
'Chandrasekaran, Perumalreddy'
'Sproules, Stephen'
'Rheingold, Arnold L.'
'DeBeer, Serena'
'Figueroa, Joshua S.'

_publ_section_title
;
 Metal-only Lewis pairs between group 10 metals and Tl(i) or Ag(i):
 insights into the electronic consequences of Z-type ligand binding
;
_journal_issue 12
_journal_name_full 'Chem. Sci.'
_journal_page_first 7169
_journal_paper_doi 10.1039/C5SC03104D
_journal_volume 6
_journal_year 2015
_chemical_formula_moiety 'C62 H74 N2 Pt Tl, C32 H12 B F24'
_chemical_formula_sum 'C94 H86 B F24 N2 Pt Tl'
_chemical_formula_weight 2109.91
_chemical_name_common '[TlPt(CNArDipp2)2]BArF'
_space_group_crystal_system triclinic
_space_group_IT_number 2
_space_group_name_Hall '-P 1'
_space_group_name_H-M_alt 'P -1'
_symmetry_space_group_name_Hall '-P 1'
_symmetry_space_group_name_H-M 'P -1'
_atom_sites_solution_hydrogens geom
_atom_sites_solution_primary direct
_atom_sites_solution_secondary difmap
_audit_creation_date 2015-07-20
_audit_creation_method
;
Olex2 1.2-beta
(compiled 2015.01.26 svn.r3150 for OlexSys, GUI svn.r4998)
;
_audit_update_record
;
2015-07-22 deposited with the CCDC.
2015-09-17 downloaded from the CCDC.
;
_cell_angle_alpha 76.597(2)
_cell_angle_beta 79.378(3)
_cell_angle_gamma 89.566(3)
_cell_formula_units_Z 4
_cell_length_a 14.6265(7)
_cell_length_b 20.6542(10)
_cell_length_c 31.1986(15)
_cell_measurement_reflns_used 9708
_cell_measurement_temperature 100
_cell_measurement_theta_max 25.183
_cell_measurement_theta_min 2.208
_cell_volume 9005.2(8)
_computing_cell_refinement 'SAINT v8.34A (Bruker, 2013)'
_computing_data_collection 'APEX2 v2013.6-2 (Bruker, 2013)'
_computing_data_reduction 'SAINT v8.34A (Bruker, 2013)'
_computing_molecular_graphics 'Olex2 (Dolomanov et al., 2009)'
_computing_publication_material 'Olex2 (Dolomanov et al., 2009)'
_computing_structure_refinement 'ShelXL (Sheldrick, 2008)'
_computing_structure_solution 'ShelXT (Sheldrick, 2008)'
_diffrn_ambient_temperature 100
_diffrn_detector 'Bruker APEX-II CCD'
_diffrn_detector_area_resol_mean 7.9
_diffrn_detector_type 'CCD Area Detector'
_diffrn_measured_fraction_theta_full 0.996
_diffrn_measured_fraction_theta_max 0.990
_diffrn_measurement_device 'Kappa Four-Circle Diffractometer'
_diffrn_measurement_device_type 'Bruker APEX II Ultra'
_diffrn_measurement_method '\w and \f scans'
_diffrn_radiation_monochromator 'Double Bounce Multilayer Mirrors'
_diffrn_radiation_probe x-ray
_diffrn_radiation_type MoK\a
_diffrn_radiation_wavelength 0.71073
_diffrn_reflns_av_R_equivalents 0.0842
_diffrn_reflns_av_unetI/netI 0.1177
_diffrn_reflns_laue_measured_fraction_full 0.996
_diffrn_reflns_laue_measured_fraction_max 0.990
_diffrn_reflns_limit_h_max 17
_diffrn_reflns_limit_h_min -17
_diffrn_reflns_limit_k_max 24
_diffrn_reflns_limit_k_min -24
_diffrn_reflns_limit_l_max 37
_diffrn_reflns_limit_l_min -37
_diffrn_reflns_number 103583
_diffrn_reflns_point_group_measured_fraction_full 0.996
_diffrn_reflns_point_group_measured_fraction_max 0.990
_diffrn_reflns_theta_full 25.000
_diffrn_reflns_theta_max 25.408
_diffrn_reflns_theta_min 1.453
_diffrn_source 'Micro Focus Rotating Anode'
_diffrn_source_type 'Bruker TXS'
_exptl_absorpt_coefficient_mu 3.434
_exptl_absorpt_correction_T_max 0.0439
_exptl_absorpt_correction_T_min 0.0238
_exptl_absorpt_correction_type multi-scan
_exptl_absorpt_process_details
;
SADABS-2014/4 (Bruker,2014/4) was used for absorption correction.
wR2(int) was 0.0865 before and 0.0506 after correction.
The Ratio of minimum to maximum transmission is 0.5421.
The \l/2 correction factor is 0.00150.
;
_exptl_crystal_colour Yellow
_exptl_crystal_colour_primary yellow
_exptl_crystal_density_diffrn 1.556
_exptl_crystal_description Block
_exptl_crystal_F_000 4176
_exptl_crystal_size_max 0.107
_exptl_crystal_size_mid 0.053
_exptl_crystal_size_min 0.051
_refine_diff_density_max 2.130
_refine_diff_density_min -1.138
_refine_diff_density_rms 0.128
_refine_ls_extinction_method none
_refine_ls_goodness_of_fit_ref 1.013
_refine_ls_hydrogen_treatment constr
_refine_ls_matrix_type full
_refine_ls_number_parameters 2461
_refine_ls_number_reflns 32879
_refine_ls_number_restraints 288
_refine_ls_restrained_S_all 1.013
_refine_ls_R_factor_all 0.1261
_refine_ls_R_factor_gt 0.0601
_refine_ls_shift/su_max 0.002
_refine_ls_shift/su_mean 0.000
_refine_ls_structure_factor_coef Fsqd
_refine_ls_weighting_details 'w=1/[\s^2^(Fo^2^)+(0.0454P)^2^] where P=(Fo^2^+2Fc^2^)/3'
_refine_ls_weighting_scheme calc
_refine_ls_wR_factor_gt 0.1030
_refine_ls_wR_factor_ref 0.1209
_reflns_Friedel_coverage 0.000
_reflns_number_gt 18967
_reflns_number_total 32879
_reflns_threshold_expression 'I > 2\s(I)'
_cod_data_source_file c5sc03104d2.cif
_cod_data_source_block JFig1197
_cod_depositor_comments
;
The following automatic conversions were performed:

'_diffrn_radiation_probe' value 'X-ray' changed to 'x-ray' according
to
/usr/data/users/saulius/crontab/automatic-downloads/rss-feeds/RSC/lib/dictionaries/cif_core.dic
dictionary named 'cif_core.dic' version 2.4.2 from 2011-04-26.

'_exptl_crystal_colour_primary' value 'Yellow' changed to 'yellow'
according to
/usr/data/users/saulius/crontab/automatic-downloads/rss-feeds/RSC/lib/dictionaries/cif_core.dic
dictionary named 'cif_core.dic' version 2.4.2 from 2011-04-26.

Automatic conversion script
Id: cif_fix_values 3271 2015-04-21 07:52:19Z andrius 

 Adding full bibliography for 1531937--1531946.cif.
;
_cod_database_code 1531946
_shelxl_version_number 2014/6
_shelx_space_group_comment
;
The symmetry employed for this shelxl refinement is uniquely defined
by the following loop, which should always be used as a source of
symmetry information in preference to the above space-group names.
They are only intended as comments.
;
_shelx_estimated_absorpt_t_max 0.844
_shelx_estimated_absorpt_t_min 0.710
_olex2_refinement_description
;
1. Fixed Uiso
 At 1.2 times of:
  All C(H) groups, All C(H,H) groups
 At 1.5 times of:
  All C(H,H,H) groups
2. Uiso/Uaniso restraints and constraints
Uanis(C82) = Uanis(C82A)
Uanis(C81A) = Uanis(C81)
3. Rigid body (RIGU) restrains
 C82, C82A, C81, C80
 with sigma for 1-2 distances of 0.002 and sigma for 1-3 distances of 0.002
 F10A, F10, C147, C1A, F11A, F11, C145, F12A, F12
 with sigma for 1-2 distances of 0.002 and sigma for 1-3 distances of 0.002
 F30, F30A, C179, F31A, F31, F32A, F32
 with sigma for 1-2 distances of 0.002 and sigma for 1-3 distances of 0.002
 F20A, F20, C155, F21A, F21, F19A, F19
 with sigma for 1-2 distances of 0.002 and sigma for 1-3 distances of 0.002
 F16, F16A, C140, F17, F17A, F18, F18A
 with sigma for 1-2 distances of 0.002 and sigma for 1-3 distances of 0.002
 F24, F24A, C156, F22A, F22, F23A, F23
 with sigma for 1-2 distances of 0.002 and sigma for 1-3 distances of 0.002
 F45, F45A, C163, F46A, F46, F47A, F47
 with sigma for 1-2 distances of 0.002 and sigma for 1-3 distances of 0.002
 F38, F37A, F37, F38A, C172, F36A, F36
 with sigma for 1-2 distances of 0.002 and sigma for 1-3 distances of 0.002
4. Others
 Sof(H80A)=Sof(C82A)=Sof(H82D)=Sof(H82E)=Sof(H82F)=Sof(C81A)=Sof(H81D)=
 Sof(H81E)=Sof(H81F)=1-FVAR(1)
 Sof(H80)=Sof(C81)=Sof(H81A)=Sof(H81B)=Sof(H81C)=Sof(C82)=Sof(H82A)=Sof(H82B)=
 Sof(H82C)=FVAR(1)
 Sof(F12A)=Sof(F10A)=Sof(F11A)=Sof(C1A)=1-FVAR(2)
 Sof(F10)=Sof(F11)=Sof(F12)=Sof(C147)=FVAR(2)
 Sof(F30A)=Sof(F31A)=Sof(F32A)=1-FVAR(3)
 Sof(F32)=Sof(F31)=Sof(F30)=FVAR(3)
 Sof(F46A)=Sof(F45A)=Sof(F47A)=1-FVAR(4)
 Sof(F47)=Sof(F45)=Sof(F46)=FVAR(4)
 Sof(F17A)=Sof(F18A)=Sof(F16A)=1-FVAR(5)
 Sof(F18)=Sof(F16)=Sof(F17)=FVAR(5)
 Sof(F21A)=Sof(F20A)=Sof(F19A)=1-FVAR(6)
 Sof(F19)=Sof(F20)=Sof(F21)=FVAR(6)
 Sof(F38A)=Sof(F36A)=Sof(F37A)=1-FVAR(7)
 Sof(F38)=Sof(F36)=Sof(F37)=FVAR(7)
 Sof(F22A)=Sof(F23A)=Sof(F24A)=1-FVAR(8)
 Sof(F22)=Sof(F24)=Sof(F23)=FVAR(8)
5.a Ternary CH refined with riding coordinates:
 C89(H89), C110(H110), C20(H20), C107(H107), C50(H50), C119(H119), C17(H17),
 C77(H77), C47(H47), C122(H122), C32(H32), C92(H92), C80(H80), C80(H80A),
 C29(H29), C59(H59), C62(H62)
5.b Aromatic/amide H refined with riding coordinates:
 C170(H170), C174(H174), C166(H166), C186(H186), C182(H182), C98(H98),
 C168(H168), C160(H160), C184(H184), C67(H67), C97(H97), C158(H158), C142(H142),
  C117(H117), C178(H178), C25(H25), C146(H146), C69(H69), C68(H68), C134(H134),
 C144(H144), C9(H9), C45(H45), C116(H116), C176(H176), C162(H162), C128(H128),
 C85(H85), C104(H104), C130(H130), C126(H126), C39(H39), C86(H86), C8(H8),
 C13(H13), C37(H37), C150(H150), C138(H138), C7(H7), C103(H103), C87(H87),
 C99(H99), C154(H154), C115(H115), C44(H44), C43(H43), C38(H38), C152(H152),
 C14(H14), C105(H105), C26(H26), C136(H136), C73(H73), C75(H75), C15(H15),
 C57(H57), C55(H55), C27(H27), C56(H56), C74(H74)
5.c Idealised Me refined as rotating group:
 C52(H52A,H52B,H52C), C51(H51A,H51B,H51C), C18(H18A,H18B,H18C), C111(H11A,H11B,
 H11C), C30(H30A,H30B,H30C), C109(H10A,H10B,H10C), C91(H91A,H91B,H91C),
 C19(H19A,H19B,H19C), C21(H21A,H21B,H21C), C112(H11D,H11E,H11F), C90(H90A,H90B,
 H90C), C22(H22A,H22B,H22C), C93(H93A,H93B,H93C), C94(H94A,H94B,H94C),
 C120(H12A,H12B,H12C), C49(H49A,H49B,H49C), C108(H10D,H10E,H10F), C121(H12D,
 H12E,H12F), C33(H33A,H33B,H33C), C79(H79A,H79B,H79C), C31(H31A,H31B,H31C),
 C61(H61A,H61B,H61C), C78(H78A,H78B,H78C), C34(H34A,H34B,H34C), C48(H48A,H48B,
 H48C), C124(H12G,H12H,H12I), C60(H60A,H60B,H60C), C63(H63A,H63B,H63C),
 C123(H12J,H12K,H12L), C81(H81A,H81B,H81C), C64(H64A,H64B,H64C), C82(H82A,H82B,
 H82C), C82A(H82D,H82E,H82F), C81A(H81D,H81E,H81F)
;
_shelx_shelxl_version_number 2014/7
_olex2_submission_special_instructions 'No special instructions were received'

loop_
_space_group_symop_operation_xyz
'x, y, z'
'-x, -y, -z'

loop_
_atom_site_label
_atom_site_type_symbol
_atom_site_fract_x
_atom_site_fract_y
_atom_site_fract_z
_atom_site_U_iso_or_equiv
_atom_site_adp_type
_atom_site_occupancy
_atom_site_site_symmetry_order
_atom_site_calc_flag
_atom_site_refinement_flags_posn
_atom_site_refinement_flags_adp
_atom_site_refinement_flags_occupancy
_atom_site_disorder_assembly
_atom_site_disorder_group
Pt1 Pt 0.34953(2) 0.17416(2) 0.68160(2) 0.03420(9) Uani 1 1 d . . . . .
Pt2 Pt 0.61537(2) 0.81419(2) 0.83511(2) 0.03408(9) Uani 1 1 d . . . . .
Tl2 Tl 0.73372(3) 0.75588(2) 0.89234(2) 0.05257(12) Uani 1 1 d . . . . .
Tl1 Tl 0.17377(3) 0.20964(2) 0.66803(2) 0.06181(13) Uani 1 1 d . . . . .
F42 F 0.7768(3) 0.0901(2) 1.09915(14) 0.0393(11) Uani 1 1 d . . . . .
F9AA F 1.3964(3) 0.3360(2) 0.85541(15) 0.0425(12) Uani 1 1 d . . . . .
F44 F 0.7368(3) 0.1090(2) 1.03456(15) 0.0375(11) Uani 1 1 d . . . . .
F7AA F 1.4069(3) 0.3282(2) 0.92428(15) 0.0473(13) Uani 1 1 d . . . . .
F35 F 0.6105(3) 0.3424(2) 0.93453(16) 0.0499(13) Uani 1 1 d . . . . .
F34 F 0.6365(3) 0.2401(2) 0.93800(16) 0.0481(13) Uani 1 1 d . . . . .
F27 F 1.0999(4) 0.0406(2) 1.00966(16) 0.0561(14) Uani 1 1 d . . . . .
F8AA F 1.3530(3) 0.2452(2) 0.90439(16) 0.0481(13) Uani 1 1 d . . . . .
F43 F 0.6776(3) 0.1645(2) 1.08204(15) 0.0452(12) Uani 1 1 d . . . . .
F28 F 1.1079(3) -0.0229(2) 0.96508(17) 0.0556(14) Uani 1 1 d . . . . .
F33 F 0.6024(3) 0.3015(3) 0.87826(16) 0.0561(14) Uani 1 1 d . . . . .
F38 F 0.8489(8) 0.4823(7) 0.7898(4) 0.047(3) Uani 0.74(2) 1 d . U P A 1
F1 F 1.1328(3) 0.9600(2) 0.4623(2) 0.0699(16) Uani 1 1 d . . . . .
F5 F 0.9427(4) 0.7127(3) 0.40330(18) 0.0656(15) Uani 1 1 d . . . . .
F15 F 0.6846(3) 0.9580(3) 0.57501(18) 0.0646(15) Uani 1 1 d . . . . .
F14 F 0.7522(4) 0.9325(3) 0.51493(17) 0.0682(16) Uani 1 1 d . . . . .
F39 F 1.0131(3) 0.3654(2) 1.07030(16) 0.0510(13) Uani 1 1 d . . . . .
F29 F 1.2234(3) 0.0417(3) 0.96082(19) 0.0687(17) Uani 1 1 d . . . . .
F41 F 0.8934(3) 0.3272(2) 1.12011(17) 0.0582(14) Uani 1 1 d . . . . .
F8 F 1.3646(4) 0.7195(3) 0.60646(19) 0.0736(17) Uani 1 1 d . . . . .
F36 F 0.8872(8) 0.3989(6) 0.7573(3) 0.056(2) Uani 0.74(2) 1 d . U P A 1
F4 F 1.0581(4) 0.7663(3) 0.35743(18) 0.0725(16) Uani 1 1 d . . . . .
F10 F 1.1195(14) 0.5609(10) 0.7294(6) 0.060(4) Uani 0.60(2) 1 d . U P B 1
F40 F 1.0160(4) 0.2715(2) 1.11666(17) 0.0668(16) Uani 1 1 d . . . . .
F47 F 1.0955(13) 0.5265(11) 0.8811(7) 0.049(3) Uani 0.54(4) 1 d . U P C 1
N4 N 0.6524(4) 0.9514(3) 0.8534(2) 0.0286(15) Uani 1 1 d . . . . .
F32 F 1.0714(18) 0.1756(12) 0.7831(9) 0.059(5) Uani 0.43(3) 1 d . U P D 1
F9 F 1.3535(3) 0.6386(3) 0.5767(2) 0.0812(19) Uani 1 1 d . . . . .
F37 F 0.9892(5) 0.4471(6) 0.7825(4) 0.050(3) Uani 0.74(2) 1 d . U P A 1
F13 F 0.6550(4) 0.8631(3) 0.5625(2) 0.0802(19) Uani 1 1 d . . . . .
F31 F 0.9692(18) 0.0907(11) 0.8187(8) 0.060(4) Uani 0.43(3) 1 d . U P D 1
N2 N 0.3952(4) 0.3231(3) 0.6700(2) 0.0322(16) Uani 1 1 d . . . . .
N1 N 0.3283(4) 0.0301(3) 0.6708(2) 0.0326(16) Uani 1 1 d . . . . .
F3 F 1.2475(4) 0.9004(3) 0.4707(2) 0.0802(19) Uani 1 1 d . . . . .
F7 F 1.3333(3) 0.7364(3) 0.54200(19) 0.0814(19) Uani 1 1 d . . . . .
F45 F 1.2190(14) 0.5396(11) 0.9068(8) 0.053(4) Uani 0.54(4) 1 d . U P C 1
F19 F 0.6131(4) 0.7129(3) 0.5646(2) 0.056(2) Uani 0.768(8) 1 d . U P E 1
F6 F 1.0764(4) 0.6716(3) 0.3993(2) 0.0803(18) Uani 1 1 d . . . . .
N3 N 0.5821(4) 0.6700(3) 0.8277(2) 0.0281(15) Uani 1 1 d . . . . .
F46 F 1.0915(18) 0.5090(8) 0.9513(6) 0.059(3) Uani 0.54(4) 1 d . U P C 1
C170 C 0.8182(5) 0.2911(3) 0.9178(3) 0.0302(19) Uani 1 1 d . . . . .
H170 H 0.7979 0.2617 0.9463 0.036 Uiso 1 1 calc R . . . .
C35 C 0.4109(5) 0.3913(3) 0.6662(2) 0.0269(18) Uani 1 1 d . . . . .
F18 F 0.8784(10) 0.8209(7) 0.7202(5) 0.071(3) Uani 0.654(17) 1 d . U P F 1
F20 F 0.6358(8) 0.6590(4) 0.5135(3) 0.059(3) Uani 0.768(8) 1 d . U P E 1
F16 F 0.9900(8) 0.8890(6) 0.6791(4) 0.060(3) Uani 0.654(17) 1 d . U P F 1
C165 C 0.9145(5) 0.3057(3) 0.9025(2) 0.0274(18) Uani 1 1 d . . . . .
C174 C 1.0584(5) 0.1479(4) 0.9463(3) 0.0291(18) Uani 1 1 d . . . . .
H174 H 1.0590 0.1525 0.9758 0.035 Uiso 1 1 calc R . . . .
C36 C 0.5025(5) 0.4163(4) 0.6568(2) 0.0302(19) Uani 1 1 d . . . . .
C166 C 0.9378(5) 0.3504(4) 0.8608(3) 0.0321(19) Uani 1 1 d . . . . .
H166 H 1.0017 0.3618 0.8488 0.039 Uiso 1 1 calc R . . . .
F2 F 1.2141(5) 0.9321(3) 0.4062(2) 0.101(2) Uani 1 1 d . . . . .
C83 C 0.7411(5) 0.9192(3) 0.9296(2) 0.0266(18) Uani 1 1 d . . . . .
C96 C 0.5423(5) 0.5783(4) 0.7984(2) 0.0282(18) Uani 1 1 d . . . . .
C181 C 0.9498(5) 0.2534(3) 0.9851(2) 0.0251(18) Uani 1 1 d . . . . .
C186 C 0.8803(5) 0.2022(4) 1.0040(3) 0.0313(19) Uani 1 1 d . . . . .
H186 H 0.8651 0.1747 0.9856 0.038 Uiso 1 1 calc R . . . .
C182 C 0.9728(5) 0.2885(3) 1.0150(3) 0.0279(18) Uani 1 1 d . . . . .
H182 H 1.0198 0.3228 1.0044 0.033 Uiso 1 1 calc R . . . .
C40 C 0.3336(5) 0.4299(4) 0.6743(2) 0.0273(18) Uani 1 1 d . . . . .
C98 C 0.5346(5) 0.4684(4) 0.8453(3) 0.036(2) Uani 1 1 d . . . . .
H98 H 0.5220 0.4220 0.8496 0.043 Uiso 1 1 calc R . . . .
C71 C 0.6206(6) 1.0838(4) 0.8063(3) 0.0317(19) Uani 1 1 d . . . . .
C4 C 0.6365(5) 0.9011(4) 0.8455(2) 0.0294(19) Uani 1 1 d . . . . .
C185 C 0.8342(5) 0.1905(4) 1.0474(3) 0.0272(18) Uani 1 1 d . . . . .
C3 C 0.5935(5) 0.7252(4) 0.8290(3) 0.034(2) Uani 1 1 d . . . . .
C175 C 1.0921(5) 0.0911(4) 0.9341(3) 0.0300(19) Uani 1 1 d . . . . .
C168 C 0.7773(5) 0.3627(4) 0.8520(3) 0.033(2) Uani 1 1 d . . . . .
H168 H 0.7319 0.3817 0.8351 0.039 Uiso 1 1 calc R . . . .
C42 C 0.1994(5) 0.3612(4) 0.7246(3) 0.0314(19) Uani 1 1 d . . . . .
C11 C 0.2892(5) 0.0719(4) 0.5851(2) 0.0303(19) Uani 1 1 d . . . . .
C159 C 1.2551(5) 0.3371(4) 0.9070(2) 0.0284(19) Uani 1 1 d . . . . .
C160 C 1.2467(5) 0.4040(4) 0.9073(2) 0.0282(18) Uani 1 1 d . . . . .
H160 H 1.3003 0.4322 0.9032 0.034 Uiso 1 1 calc R . . . .
C187 C 0.7574(6) 0.1389(4) 1.0655(3) 0.035(2) Uani 1 1 d . . . . .
C173 C 1.0235(5) 0.1993(4) 0.9165(3) 0.0291(18) Uani 1 1 d . . . . .
C113 C 0.5310(5) 0.6253(4) 0.7550(3) 0.0322(19) Uani 1 1 d . . . . .
C161 C 1.1590(5) 0.4283(4) 0.9138(3) 0.0313(19) Uani 1 1 d . . . . .
C118 C 0.6104(5) 0.6419(4) 0.7202(3) 0.0313(19) Uani 1 1 d . . . . .
C180 C 1.1308(6) 0.0387(4) 0.9676(3) 0.035(2) Uani 1 1 d . . . . .
C100 C 0.5786(5) 0.5598(4) 0.8740(2) 0.0299(19) Uani 1 1 d . . . . .
C184 C 0.8573(5) 0.2268(4) 1.0768(3) 0.0301(19) Uani 1 1 d . . . . .
H184 H 0.8253 0.2191 1.1070 0.036 Uiso 1 1 calc R . . . .
C95 C 0.5675(5) 0.6009(3) 0.8337(3) 0.0274(18) Uani 1 1 d . . . . .
C101 C 0.6099(5) 0.5848(3) 0.9107(2) 0.0283(19) Uani 1 1 d . . . . .
C183 C 0.9294(5) 0.2750(4) 1.0597(3) 0.0281(18) Uani 1 1 d . . . . .
C106 C 0.5457(5) 0.6140(4) 0.9390(3) 0.0307(19) Uani 1 1 d . . . . .
C10 C 0.3110(5) 0.0001(4) 0.6037(3) 0.0310(19) Uani 1 1 d . . . . .
C67 C 0.7444(5) 1.0415(4) 0.9244(3) 0.035(2) Uani 1 1 d . . . . .
H67 H 0.7733 1.0328 0.9499 0.042 Uiso 1 1 calc R . . . .
C148 C 1.3151(6) 0.6949(5) 0.5819(3) 0.045(2) Uani 1 1 d . . . . .
C41 C 0.2372(5) 0.4004(4) 0.6823(3) 0.033(2) Uani 1 1 d . . . . .
C97 C 0.5263(5) 0.5110(4) 0.8050(3) 0.037(2) Uani 1 1 d . . . . .
H97 H 0.5094 0.4936 0.7818 0.044 Uiso 1 1 calc R . . . .
C89 C 0.5746(5) 0.9035(4) 0.9743(3) 0.043(2) Uani 1 1 d . . . . .
H89 H 0.5699 0.9472 0.9529 0.052 Uiso 1 1 calc R . . . .
C66 C 0.7208(5) 0.9892(3) 0.9077(3) 0.0276(18) Uani 1 1 d . . . . .
C158 C 1.1778(5) 0.2958(4) 0.9128(2) 0.0259(18) Uani 1 1 d . . . . .
H158 H 1.1863 0.2506 0.9115 0.031 Uiso 1 1 calc R . . . .
C88 C 0.6720(5) 0.8802(4) 0.9628(3) 0.0310(19) Uani 1 1 d . . . . .
C70 C 0.6598(5) 1.0699(4) 0.8490(3) 0.0321(19) Uani 1 1 d . . . . .
F11 F 0.9793(7) 0.5863(8) 0.7261(5) 0.062(4) Uani 0.60(2) 1 d . U P B 1
C5 C 0.3266(5) -0.0193(4) 0.6470(2) 0.0283(18) Uani 1 1 d . . . . .
C167 C 0.8723(5) 0.3789(4) 0.8363(3) 0.033(2) Uani 1 1 d . . . . .
C142 C 1.1467(6) 0.7096(4) 0.5765(3) 0.040(2) Uani 1 1 d . . . . .
H142 H 1.1661 0.7322 0.5460 0.048 Uiso 1 1 calc R . . . .
C117 C 0.5984(6) 0.6816(4) 0.6798(3) 0.037(2) Uani 1 1 d . . . . .
H117 H 0.6505 0.6927 0.6559 0.045 Uiso 1 1 calc R . . . .
C143 C 1.2147(6) 0.6861(4) 0.6024(3) 0.039(2) Uani 1 1 d . . . . .
C102 C 0.7038(6) 0.5770(4) 0.9161(3) 0.033(2) Uani 1 1 d . . . . .
C178 C 1.0221(5) 0.1887(4) 0.8744(3) 0.035(2) Uani 1 1 d . . . . .
H178 H 0.9960 0.2212 0.8536 0.042 Uiso 1 1 calc R . . . .
C25 C 0.2792(6) -0.1192(4) 0.7946(3) 0.044(2) Uani 1 1 d . . . . .
H25 H 0.2256 -0.1231 0.8176 0.053 Uiso 1 1 calc R . . . .
C146 C 1.0278(6) 0.6651(4) 0.6386(3) 0.045(2) Uani 1 1 d . . . . .
H146 H 0.9638 0.6564 0.6516 0.054 Uiso 1 1 calc R . . . .
C6 C 0.3385(5) -0.0867(4) 0.6687(3) 0.0298(19) Uani 1 1 d . . . . .
C52 C 0.2399(6) 0.2810(4) 0.7941(3) 0.046(2) Uani 1 1 d . . . . .
H52A H 0.1770 0.2750 0.8123 0.069 Uiso 1 1 calc GR . . . .
H52B H 0.2857 0.2753 0.8139 0.069 Uiso 1 1 calc GR . . . .
H52C H 0.2493 0.2480 0.7759 0.069 Uiso 1 1 calc GR . . . .
C171 C 0.6511(5) 0.3012(4) 0.9102(3) 0.035(2) Uani 1 1 d . . . . .
C110 C 0.7752(6) 0.5490(4) 0.8848(3) 0.046(2) Uani 1 1 d . . . . .
H110 H 0.7406 0.5236 0.8688 0.055 Uiso 1 1 calc R . . . .
C69 C 0.6835(5) 1.1197(4) 0.8679(3) 0.039(2) Uani 1 1 d . . . . .
H69 H 0.6696 1.1643 0.8553 0.047 Uiso 1 1 calc R . . . .
C12 C 0.1944(5) 0.0875(4) 0.5884(3) 0.033(2) Uani 1 1 d . . . . .
C68 C 0.7269(6) 1.1070(4) 0.9045(3) 0.046(2) Uani 1 1 d . . . . .
H68 H 0.7448 1.1426 0.9161 0.055 Uiso 1 1 calc R . . . .
C20 C 0.1169(5) 0.0372(4) 0.6094(3) 0.040(2) Uani 1 1 d . . . . .
H20 H 0.1442 -0.0037 0.6256 0.048 Uiso 1 1 calc R . . . .
C16 C 0.3612(5) 0.1197(4) 0.5663(3) 0.034(2) Uani 1 1 d . . . . .
C169 C 0.7520(5) 0.3184(4) 0.8926(3) 0.0309(19) Uani 1 1 d . . . . .
C134 C 0.9284(6) 0.8067(4) 0.6267(3) 0.040(2) Uani 1 1 d . . . . .
H134 H 0.9718 0.7831 0.6430 0.048 Uiso 1 1 calc R . . . .
C2 C 0.3776(5) 0.2674(4) 0.6761(3) 0.0310(19) Uani 1 1 d . . . . .
C53 C 0.5796(5) 0.3696(4) 0.6478(3) 0.035(2) Uani 1 1 d . . . . .
C65 C 0.6778(5) 1.0041(4) 0.8701(3) 0.0280(18) Uani 1 1 d . . . . .
C144 C 1.1881(6) 0.6535(4) 0.6460(3) 0.043(2) Uani 1 1 d . . . . .
H144 H 1.2336 0.6388 0.6639 0.052 Uiso 1 1 calc R . . . .
C9 C 0.3125(5) -0.0479(4) 0.5797(3) 0.038(2) Uani 1 1 d . . . . .
H9 H 0.3032 -0.0357 0.5495 0.045 Uiso 1 1 calc R . . . .
C177 C 1.0578(5) 0.1316(4) 0.8615(3) 0.037(2) Uani 1 1 d . . . . .
C45 C 0.0972(6) 0.3831(4) 0.6562(3) 0.040(2) Uani 1 1 d . . . . .
H45 H 0.0616 0.3909 0.6331 0.048 Uiso 1 1 calc R . . . .
C116 C 0.5125(6) 0.7055(4) 0.6732(3) 0.043(2) Uani 1 1 d . . . . .
H116 H 0.5053 0.7318 0.6448 0.051 Uiso 1 1 calc R . . . .
F30 F 1.1198(17) 0.0779(12) 0.8034(6) 0.065(4) Uani 0.43(3) 1 d . U P D 1
C176 C 1.0939(5) 0.0829(4) 0.8916(3) 0.038(2) Uani 1 1 d . . . . .
H176 H 1.1195 0.0444 0.8830 0.046 Uiso 1 1 calc R . . . .
C145 C 1.0939(6) 0.6417(4) 0.6645(3) 0.052(2) Uani 1 1 d . U . . .
C162 C 1.0812(5) 0.3861(4) 0.9205(2) 0.0319(19) Uani 1 1 d . . . . .
H162 H 1.0212 0.4041 0.9253 0.038 Uiso 1 1 calc R . . . .
C107 C 0.4434(5) 0.6185(4) 0.9356(3) 0.043(2) Uani 1 1 d . . . . .
H107 H 0.4370 0.6091 0.9062 0.051 Uiso 1 1 calc R . . . .
C23 C 0.3483(6) -0.1034(4) 0.7168(3) 0.034(2) Uani 1 1 d . . . . .
C157 C 1.0872(5) 0.3187(3) 0.9204(2) 0.0258(18) Uani 1 1 d . . . . .
C133 C 0.9171(5) 0.7913(4) 0.5865(3) 0.036(2) Uani 1 1 d . . . . .
C128 C 1.1063(6) 0.8186(4) 0.4243(3) 0.043(2) Uani 1 1 d . . . . .
H128 H 1.1374 0.8367 0.3944 0.052 Uiso 1 1 calc R . . . .
C85 C 0.8508(6) 0.8330(4) 0.9448(3) 0.037(2) Uani 1 1 d . . . . .
H85 H 0.9113 0.8161 0.9389 0.044 Uiso 1 1 calc R . . . .
C137 C 0.8008(5) 0.8774(4) 0.5817(3) 0.041(2) Uani 1 1 d . . . . .
C104 C 0.6674(6) 0.6265(4) 0.9797(3) 0.040(2) Uani 1 1 d . . . . .
H104 H 0.6868 0.6403 1.0037 0.048 Uiso 1 1 calc R . . . .
C130 C 1.0709(5) 0.8216(4) 0.5020(3) 0.040(2) Uani 1 1 d . . . . .
H130 H 1.0768 0.8442 0.5247 0.048 Uiso 1 1 calc R . . . .
C126 C 1.0080(5) 0.7333(4) 0.4782(3) 0.038(2) Uani 1 1 d . . . . .
H126 H 0.9724 0.6928 0.4843 0.045 Uiso 1 1 calc R . . . .
C39 C 0.3516(6) 0.4959(4) 0.6738(3) 0.036(2) Uani 1 1 d . . . . .
H39 H 0.3011 0.5239 0.6793 0.043 Uiso 1 1 calc R . . . .
C51 C 0.2254(6) 0.4040(4) 0.7895(3) 0.044(2) Uani 1 1 d . . . . .
H51A H 0.2346 0.4481 0.7688 0.066 Uiso 1 1 calc GR . . . .
H51B H 0.2644 0.4013 0.8122 0.066 Uiso 1 1 calc GR . . . .
H51C H 0.1598 0.3971 0.8042 0.066 Uiso 1 1 calc GR . . . .
C125 C 1.0163(5) 0.7622(4) 0.5140(3) 0.036(2) Uani 1 1 d . . . . .
C86 C 0.7852(6) 0.7968(4) 0.9777(3) 0.036(2) Uani 1 1 d . . . . .
H86 H 0.8009 0.7556 0.9952 0.043 Uiso 1 1 calc R . . . .
C8 C 0.3274(6) -0.1141(4) 0.5986(3) 0.046(2) Uani 1 1 d . . . . .
H8 H 0.3289 -0.1467 0.5815 0.055 Uiso 1 1 calc R . . . .
C13 C 0.1760(6) 0.1545(4) 0.5708(3) 0.040(2) Uani 1 1 d . . . . .
H13 H 0.1132 0.1671 0.5719 0.048 Uiso 1 1 calc R . . . .
C50 C 0.2522(6) 0.3508(4) 0.7636(2) 0.035(2) Uani 1 1 d . . . . .
H50 H 0.3200 0.3584 0.7502 0.042 Uiso 1 1 calc R . . . .
C18 C 0.5235(6) 0.1519(5) 0.5748(3) 0.063(3) Uani 1 1 d . . . . .
H18A H 0.5307 0.1932 0.5513 0.094 Uiso 1 1 calc GR . . . .
H18B H 0.5848 0.1338 0.5775 0.094 Uiso 1 1 calc GR . . . .
H18C H 0.4934 0.1612 0.6034 0.094 Uiso 1 1 calc GR . . . .
F21 F 0.5744(5) 0.6089(4) 0.5811(3) 0.073(2) Uani 0.768(8) 1 d . U P E 1
C84 C 0.8315(5) 0.8947(3) 0.9193(2) 0.0279(18) Uani 1 1 d . . . . .
C164 C 1.3523(5) 0.3118(4) 0.8977(3) 0.037(2) Uani 1 1 d . . . . .
C141 C 1.0517(6) 0.7006(4) 0.5944(3) 0.037(2) Uani 1 1 d . . . . .
C37 C 0.5160(6) 0.4829(4) 0.6569(3) 0.036(2) Uani 1 1 d . . . . .
H37 H 0.5774 0.5016 0.6510 0.044 Uiso 1 1 calc R . . . .
C188 C 0.9609(6) 0.3099(4) 1.0913(3) 0.037(2) Uani 1 1 d . . . . .
C150 C 0.8007(6) 0.6826(4) 0.5647(3) 0.041(2) Uani 1 1 d . . . . .
H150 H 0.7803 0.7270 0.5615 0.049 Uiso 1 1 calc R . . . .
C138 C 0.8536(5) 0.8309(4) 0.5639(3) 0.043(2) Uani 1 1 d . . . . .
H138 H 0.8468 0.8253 0.5352 0.051 Uiso 1 1 calc R . . . .
C119 C 0.7068(5) 0.6168(4) 0.7262(3) 0.038(2) Uani 1 1 d . . . . .
H119 H 0.7010 0.5893 0.7576 0.046 Uiso 1 1 calc R . . . .
C72 C 0.6837(6) 1.0936(4) 0.7659(3) 0.036(2) Uani 1 1 d . . . . .
C7 C 0.3398(6) -0.1319(4) 0.6422(3) 0.042(2) Uani 1 1 d . . . . .
H7 H 0.3497 -0.1774 0.6547 0.050 Uiso 1 1 calc R . . . .
C114 C 0.4449(6) 0.6513(4) 0.7493(3) 0.035(2) Uani 1 1 d . . . . .
C131 C 1.1773(7) 0.9098(5) 0.4491(3) 0.050(2) Uani 1 1 d . . . . .
C17 C 0.4638(6) 0.1015(4) 0.5627(3) 0.045(2) Uani 1 1 d . . . . .
H17 H 0.4663 0.0580 0.5846 0.054 Uiso 1 1 calc R . . . .
C103 C 0.7302(6) 0.5985(4) 0.9512(3) 0.036(2) Uani 1 1 d . . . . .
H103 H 0.7927 0.5939 0.9557 0.043 Uiso 1 1 calc R . . . .
F17 F 0.8517(8) 0.9232(6) 0.6952(4) 0.073(3) Uani 0.654(17) 1 d . U P F 1
C111 C 0.8388(6) 0.5003(5) 0.9090(3) 0.063(3) Uani 1 1 d . . . . .
H11A H 0.8699 0.5225 0.9273 0.094 Uiso 1 1 calc GR . . . .
H11B H 0.8857 0.4856 0.8869 0.094 Uiso 1 1 calc GR . . . .
H11C H 0.8017 0.4617 0.9284 0.094 Uiso 1 1 calc GR . . . .
F12 F 1.0750(13) 0.6506(7) 0.7419(4) 0.079(4) Uani 0.60(2) 1 d . U P B 1
C151 C 0.7368(6) 0.6342(5) 0.5642(3) 0.043(2) Uani 1 1 d . . . . .
C87 C 0.6957(5) 0.8185(4) 0.9863(3) 0.035(2) Uani 1 1 d . . . . .
H87 H 0.6498 0.7911 1.0085 0.042 Uiso 1 1 calc R . . . .
C99 C 0.5610(5) 0.4919(4) 0.8793(3) 0.037(2) Uani 1 1 d . . . . .
H99 H 0.5673 0.4616 0.9065 0.045 Uiso 1 1 calc R . . . .
C154 C 0.9155(6) 0.6050(4) 0.5752(3) 0.057(3) Uani 1 1 d . . . . .
H154 H 0.9771 0.5935 0.5788 0.068 Uiso 1 1 calc R . . . .
C58 C 0.6166(6) 0.3320(4) 0.6836(3) 0.045(2) Uani 1 1 d . . . . .
C172 C 0.9009(6) 0.4287(4) 0.7921(3) 0.0440(17) Uani 1 1 d . U . . .
C30 C 0.5983(6) -0.1536(4) 0.7072(3) 0.054(3) Uani 1 1 d . . . . .
H30A H 0.6295 -0.1385 0.7285 0.081 Uiso 1 1 calc GR . . . .
H30B H 0.6444 -0.1574 0.6809 0.081 Uiso 1 1 calc GR . . . .
H30C H 0.5672 -0.1972 0.7215 0.081 Uiso 1 1 calc GR . . . .
C46 C 0.1855(6) 0.4109(4) 0.6474(3) 0.035(2) Uani 1 1 d . . . . .
C129 C 1.1161(5) 0.8483(4) 0.4586(3) 0.037(2) Uani 1 1 d . . . . .
C163 C 1.1457(6) 0.4992(4) 0.9146(3) 0.0479(17) Uani 1 1 d . U . . .
C115 C 0.4371(6) 0.6910(4) 0.7082(3) 0.038(2) Uani 1 1 d . . . . .
H115 H 0.3785 0.7087 0.7037 0.046 Uiso 1 1 calc R . . . .
C109 C 0.3860(6) 0.5649(4) 0.9728(3) 0.054(3) Uani 1 1 d . . . . .
H10A H 0.4138 0.5216 0.9729 0.081 Uiso 1 1 calc GR . . . .
H10B H 0.3221 0.5631 0.9676 0.081 Uiso 1 1 calc GR . . . .
H10C H 0.3852 0.5756 1.0019 0.081 Uiso 1 1 calc GR . . . .
C91 C 0.5527(6) 0.9149(4) 1.0213(3) 0.055(3) Uani 1 1 d . . . . .
H91A H 0.5563 0.8728 1.0431 0.083 Uiso 1 1 calc GR . . . .
H91B H 0.4898 0.9316 1.0268 0.083 Uiso 1 1 calc GR . . . .
H91C H 0.5978 0.9476 1.0244 0.083 Uiso 1 1 calc GR . . . .
C44 C 0.0587(6) 0.3442(4) 0.6978(3) 0.043(2) Uani 1 1 d . . . . .
H44 H -0.0024 0.3251 0.7030 0.051 Uiso 1 1 calc R . . . .
C77 C 0.4572(5) 1.0780(4) 0.8525(3) 0.042(2) Uani 1 1 d . . . . .
H77 H 0.4933 1.0845 0.8755 0.050 Uiso 1 1 calc R . . . .
C19 C 0.5028(6) 0.0913(5) 0.5160(3) 0.067(3) Uani 1 1 d . . . . .
H19A H 0.4637 0.0581 0.5092 0.100 Uiso 1 1 calc GR . . . .
H19B H 0.5664 0.0756 0.5150 0.100 Uiso 1 1 calc GR . . . .
H19C H 0.5034 0.1336 0.4938 0.100 Uiso 1 1 calc GR . . . .
C21 C 0.0448(6) 0.0609(4) 0.6434(3) 0.055(3) Uani 1 1 d . . . . .
H21A H 0.0752 0.0731 0.6661 0.083 Uiso 1 1 calc GR . . . .
H21B H -0.0021 0.0252 0.6580 0.083 Uiso 1 1 calc GR . . . .
H21C H 0.0148 0.0999 0.6282 0.083 Uiso 1 1 calc GR . . . .
C43 C 0.1093(5) 0.3330(4) 0.7321(3) 0.038(2) Uani 1 1 d . . . . .
H43 H 0.0829 0.3061 0.7608 0.045 Uiso 1 1 calc R . . . .
C47 C 0.2283(6) 0.4507(4) 0.6006(3) 0.044(2) Uani 1 1 d . . . . .
H47 H 0.2931 0.4655 0.6007 0.052 Uiso 1 1 calc R . . . .
C122 C 0.3610(6) 0.6367(4) 0.7873(3) 0.041(2) Uani 1 1 d . . . . .
H122 H 0.3790 0.6025 0.8124 0.049 Uiso 1 1 calc R . . . .
C1 C 0.3322(5) 0.0826(4) 0.6782(3) 0.036(2) Uani 1 1 d . . . . .
C38 C 0.4416(6) 0.5218(4) 0.6654(3) 0.040(2) Uani 1 1 d . . . . .
H38 H 0.4521 0.5671 0.6656 0.048 Uiso 1 1 calc R . . . .
C32 C 0.1712(6) -0.1075(4) 0.7399(3) 0.048(2) Uani 1 1 d . . . . .
H32 H 0.1768 -0.1055 0.7072 0.058 Uiso 1 1 calc R . . . .
C179 C 1.0550(8) 0.1219(5) 0.8158(3) 0.057(2) Uani 1 1 d . U . . .
C152 C 0.7612(6) 0.5695(5) 0.5708(3) 0.055(3) Uani 1 1 d . . . . .
H152 H 0.7173 0.5352 0.5719 0.067 Uiso 1 1 calc R . . . .
C112 C 0.8318(6) 0.6048(5) 0.8493(3) 0.056(3) Uani 1 1 d . . . . .
H11D H 0.7895 0.6347 0.8338 0.085 Uiso 1 1 calc GR . . . .
H11E H 0.8737 0.5857 0.8275 0.085 Uiso 1 1 calc GR . . . .
H11F H 0.8684 0.6300 0.8637 0.085 Uiso 1 1 calc GR . . . .
C14 C 0.2453(6) 0.2016(4) 0.5522(3) 0.042(2) Uani 1 1 d . . . . .
H14 H 0.2304 0.2463 0.5405 0.051 Uiso 1 1 calc R . . . .
C149 C 0.8917(6) 0.6718(4) 0.5695(3) 0.042(2) Uani 1 1 d . . . . .
C92 C 0.9043(5) 0.9341(4) 0.8810(3) 0.040(2) Uani 1 1 d . . . . .
H92 H 0.8942 0.9825 0.8792 0.048 Uiso 1 1 calc R . . . .
C76 C 0.5241(6) 1.0873(4) 0.8082(3) 0.036(2) Uani 1 1 d . . . . .
F22 F 0.884(2) 0.4559(14) 0.6230(12) 0.109(5) Uani 0.38(2) 1 d . U P G 1
C24 C 0.2697(6) -0.1099(4) 0.7501(3) 0.036(2) Uani 1 1 d . . . . .
C105 C 0.5766(6) 0.6347(4) 0.9737(3) 0.039(2) Uani 1 1 d . . . . .
H105 H 0.5345 0.6547 0.9934 0.047 Uiso 1 1 calc R . . . .
C90 C 0.5007(6) 0.8544(5) 0.9682(3) 0.059(3) Uani 1 1 d . . . . .
H90A H 0.5133 0.8494 0.9372 0.089 Uiso 1 1 calc GR . . . .
H90B H 0.4385 0.8719 0.9748 0.089 Uiso 1 1 calc GR . . . .
H90C H 0.5037 0.8110 0.9887 0.089 Uiso 1 1 calc GR . . . .
C22 C 0.0717(6) 0.0182(4) 0.5737(3) 0.057(3) Uani 1 1 d . . . . .
H22A H 0.0557 0.0586 0.5534 0.085 Uiso 1 1 calc GR . . . .
H22B H 0.0151 -0.0092 0.5881 0.085 Uiso 1 1 calc GR . . . .
H22C H 0.1152 -0.0071 0.5566 0.085 Uiso 1 1 calc GR . . . .
C93 C 0.8915(6) 0.9199(5) 0.8373(3) 0.066(3) Uani 1 1 d . . . . .
H93A H 0.8988 0.8723 0.8386 0.099 Uiso 1 1 calc GR . . . .
H93B H 0.9383 0.9458 0.8128 0.099 Uiso 1 1 calc GR . . . .
H93C H 0.8291 0.9324 0.8319 0.099 Uiso 1 1 calc GR . . . .
C28 C 0.4379(6) -0.1090(4) 0.7280(3) 0.039(2) Uani 1 1 d . . . . .
C139 C 0.7233(7) 0.9075(5) 0.5594(3) 0.052(3) Uani 1 1 d . . . . .
C26 C 0.3668(7) -0.1229(4) 0.8053(3) 0.050(2) Uani 1 1 d . . . . .
H26 H 0.3738 -0.1287 0.8356 0.060 Uiso 1 1 calc R . . . .
C94 C 1.0036(5) 0.9205(4) 0.8875(3) 0.045(2) Uani 1 1 d . . . . .
H94A H 1.0108 0.9273 0.9168 0.068 Uiso 1 1 calc GR . . . .
H94B H 1.0467 0.9511 0.8638 0.068 Uiso 1 1 calc GR . . . .
H94C H 1.0176 0.8745 0.8862 0.068 Uiso 1 1 calc GR . . . .
C120 C 0.7448(6) 0.5730(4) 0.6946(3) 0.052(2) Uani 1 1 d . . . . .
H12A H 0.7031 0.5339 0.7003 0.078 Uiso 1 1 calc GR . . . .
H12B H 0.8068 0.5587 0.6996 0.078 Uiso 1 1 calc GR . . . .
H12C H 0.7491 0.5983 0.6635 0.078 Uiso 1 1 calc GR . . . .
C135 C 0.8779(6) 0.8554(4) 0.6431(3) 0.041(2) Uani 1 1 d . . . . .
C54 C 0.6060(6) 0.3597(4) 0.6045(3) 0.045(2) Uani 1 1 d . . . . .
C136 C 0.8132(6) 0.8912(4) 0.6217(3) 0.046(2) Uani 1 1 d . . . . .
H136 H 0.7784 0.9240 0.6338 0.055 Uiso 1 1 calc R . . . .
C73 C 0.6479(6) 1.1076(4) 0.7265(3) 0.047(2) Uani 1 1 d . . . . .
H73 H 0.6892 1.1148 0.6984 0.057 Uiso 1 1 calc R . . . .
C49 C 0.1716(6) 0.5130(4) 0.5869(3) 0.066(3) Uani 1 1 d . . . . .
H49A H 0.1088 0.4991 0.5850 0.099 Uiso 1 1 calc GR . . . .
H49B H 0.2024 0.5397 0.5576 0.099 Uiso 1 1 calc GR . . . .
H49C H 0.1676 0.5396 0.6094 0.099 Uiso 1 1 calc GR . . . .
B05T B 0.9941(6) 0.2695(4) 0.9312(3) 0.032(2) Uani 1 1 d . . . . .
C75 C 0.4938(6) 1.1008(4) 0.7672(3) 0.047(2) Uani 1 1 d . . . . .
H75 H 0.4289 1.1029 0.7670 0.057 Uiso 1 1 calc R . . . .
C80 C 0.7874(6) 1.0914(5) 0.7633(3) 0.057(2) Uani 1 1 d . U . . .
H80 H 0.7976 1.0691 0.7940 0.068 Uiso 0.52(2) 1 calc R . P H 1
H80A H 0.8026 1.0811 0.7941 0.068 Uiso 0.48(2) 1 calc R . P H 2
C29 C 0.5256(6) -0.1029(4) 0.6925(3) 0.045(2) Uani 1 1 d . . . . .
H29 H 0.5076 -0.1123 0.6650 0.054 Uiso 1 1 calc R . . . .
C59 C 0.5883(6) 0.3409(4) 0.7308(3) 0.051(3) Uani 1 1 d . . . . .
H59 H 0.5410 0.3762 0.7301 0.062 Uiso 1 1 calc R . . . .
C15 C 0.3384(6) 0.1844(4) 0.5504(3) 0.041(2) Uani 1 1 d . . . . .
H15 H 0.3864 0.2179 0.5380 0.050 Uiso 1 1 calc R . . . .
F24 F 0.9703(19) 0.4708(14) 0.5660(12) 0.106(5) Uani 0.38(2) 1 d . U P G 1
C108 C 0.4054(6) 0.6877(4) 0.9365(3) 0.051(2) Uani 1 1 d . . . . .
H10D H 0.4013 0.6953 0.9666 0.076 Uiso 1 1 calc GR . . . .
H10E H 0.3434 0.6903 0.9286 0.076 Uiso 1 1 calc GR . . . .
H10F H 0.4473 0.7217 0.9148 0.076 Uiso 1 1 calc GR . . . .
C127 C 1.0496(6) 0.7615(4) 0.4348(3) 0.038(2) Uani 1 1 d . . . . .
C140 C 0.8962(8) 0.8697(5) 0.6852(4) 0.063(2) Uani 1 1 d . U . . .
C121 C 0.7736(6) 0.6765(5) 0.7211(3) 0.061(3) Uani 1 1 d . . . . .
H12D H 0.7823 0.7037 0.6903 0.092 Uiso 1 1 calc GR . . . .
H12E H 0.8338 0.6603 0.7278 0.092 Uiso 1 1 calc GR . . . .
H12F H 0.7472 0.7036 0.7421 0.092 Uiso 1 1 calc GR . . . .
C153 C 0.8521(7) 0.5547(5) 0.5758(4) 0.062(3) Uani 1 1 d . . . . .
C33 C 0.1213(6) -0.0465(4) 0.7491(3) 0.057(3) Uani 1 1 d . . . . .
H33A H 0.1174 -0.0458 0.7807 0.085 Uiso 1 1 calc GR . . . .
H33B H 0.0584 -0.0476 0.7426 0.085 Uiso 1 1 calc GR . . . .
H33C H 0.1557 -0.0064 0.7300 0.085 Uiso 1 1 calc GR . . . .
C57 C 0.6773(6) 0.2837(5) 0.6752(4) 0.064(3) Uani 1 1 d . . . . .
H57 H 0.7021 0.2571 0.6992 0.077 Uiso 1 1 calc R . . . .
C55 C 0.6692(7) 0.3104(5) 0.5979(4) 0.063(3) Uani 1 1 d . . . . .
H55 H 0.6886 0.3033 0.5686 0.076 Uiso 1 1 calc R . . . .
C155 C 0.6422(7) 0.6509(5) 0.5568(4) 0.057(2) Uani 1 1 d . U . . .
C132 C 1.0336(7) 0.7281(5) 0.3992(3) 0.051(2) Uani 1 1 d . . . . .
C27 C 0.4429(6) -0.1182(4) 0.7724(3) 0.046(2) Uani 1 1 d . . . . .
H27 H 0.5025 -0.1215 0.7806 0.055 Uiso 1 1 calc R . . . .
C56 C 0.7033(7) 0.2726(5) 0.6326(4) 0.069(3) Uani 1 1 d . . . . .
H56 H 0.7451 0.2385 0.6277 0.083 Uiso 1 1 calc R . . . .
C79 C 0.3798(7) 1.1275(4) 0.8513(3) 0.069(3) Uani 1 1 d . . . . .
H79A H 0.4070 1.1729 0.8412 0.104 Uiso 1 1 calc GR . . . .
H79B H 0.3420 1.1216 0.8814 0.104 Uiso 1 1 calc GR . . . .
H79C H 0.3405 1.1198 0.8306 0.104 Uiso 1 1 calc GR . . . .
F23 F 0.8325(19) 0.4458(11) 0.5642(14) 0.113(5) Uani 0.38(2) 1 d . U P G 1
C74 C 0.5550(7) 1.1112(4) 0.7276(3) 0.053(3) Uani 1 1 d . . . . .
H74 H 0.5323 1.1210 0.7003 0.064 Uiso 1 1 calc R . . . .
B06F B 0.9696(7) 0.7312(5) 0.5663(4) 0.046(3) Uani 1 1 d . . . . .
C31 C 0.5675(6) -0.0318(4) 0.6799(3) 0.060(3) Uani 1 1 d . . . . .
H31A H 0.5901 -0.0225 0.7057 0.091 Uiso 1 1 calc GR . . . .
H31B H 0.5199 -0.0002 0.6716 0.091 Uiso 1 1 calc GR . . . .
H31C H 0.6195 -0.0273 0.6545 0.091 Uiso 1 1 calc GR . . . .
C61 C 0.5428(7) 0.2783(5) 0.7642(3) 0.068(3) Uani 1 1 d . . . . .
H61A H 0.4914 0.2621 0.7528 0.102 Uiso 1 1 calc GR . . . .
H61B H 0.5189 0.2888 0.7931 0.102 Uiso 1 1 calc GR . . . .
H61C H 0.5890 0.2438 0.7679 0.102 Uiso 1 1 calc GR . . . .
C62 C 0.5663(7) 0.4012(5) 0.5645(3) 0.070(3) Uani 1 1 d . . . . .
H62 H 0.5358 0.4404 0.5740 0.084 Uiso 1 1 calc R . . . .
C78 C 0.4121(6) 1.0086(4) 0.8678(4) 0.070(3) Uani 1 1 d . . . . .
H78A H 0.3776 1.0006 0.8453 0.106 Uiso 1 1 calc GR . . . .
H78B H 0.3693 1.0046 0.8964 0.106 Uiso 1 1 calc GR . . . .
H78C H 0.4604 0.9756 0.8715 0.106 Uiso 1 1 calc GR . . . .
C34 C 0.1132(7) -0.1702(5) 0.7657(4) 0.077(3) Uani 1 1 d . . . . .
H34A H 0.1438 -0.2093 0.7577 0.116 Uiso 1 1 calc GR . . . .
H34B H 0.0512 -0.1676 0.7578 0.116 Uiso 1 1 calc GR . . . .
H34C H 0.1074 -0.1740 0.7980 0.116 Uiso 1 1 calc GR . . . .
C147 C 1.069(2) 0.6106(12) 0.7139(10) 0.061(3) Uani 0.60(2) 1 d . U P B 1
C48 C 0.2322(8) 0.4101(5) 0.5662(3) 0.078(3) Uani 1 1 d . . . . .
H48A H 0.2705 0.3715 0.5737 0.117 Uiso 1 1 calc GR . . . .
H48B H 0.2595 0.4375 0.5365 0.117 Uiso 1 1 calc GR . . . .
H48C H 0.1691 0.3949 0.5659 0.117 Uiso 1 1 calc GR . . . .
C124 C 0.3336(7) 0.6971(5) 0.8047(4) 0.084(4) Uani 1 1 d . . . . .
H12G H 0.3892 0.7190 0.8091 0.126 Uiso 1 1 calc GR . . . .
H12H H 0.2900 0.6838 0.8334 0.126 Uiso 1 1 calc GR . . . .
H12I H 0.3037 0.7280 0.7830 0.126 Uiso 1 1 calc GR . . . .
C60 C 0.6712(8) 0.3665(5) 0.7461(4) 0.088(4) Uani 1 1 d . . . . .
H60A H 0.7206 0.3343 0.7456 0.132 Uiso 1 1 calc GR . . . .
H60B H 0.6518 0.3725 0.7767 0.132 Uiso 1 1 calc GR . . . .
H60C H 0.6944 0.4093 0.7259 0.132 Uiso 1 1 calc GR . . . .
C63 C 0.4931(8) 0.3615(7) 0.5522(4) 0.115(5) Uani 1 1 d . . . . .
H63A H 0.5207 0.3220 0.5434 0.173 Uiso 1 1 calc GR . . . .
H63B H 0.4686 0.3891 0.5271 0.173 Uiso 1 1 calc GR . . . .
H63C H 0.4423 0.3476 0.5781 0.173 Uiso 1 1 calc GR . . . .
C123 C 0.2777(7) 0.6082(6) 0.7742(4) 0.093(4) Uani 1 1 d . . . . .
H12J H 0.2588 0.6404 0.7493 0.139 Uiso 1 1 calc GR . . . .
H12K H 0.2260 0.5989 0.7999 0.139 Uiso 1 1 calc GR . . . .
H12L H 0.2946 0.5668 0.7649 0.139 Uiso 1 1 calc GR . . . .
C81 C 0.8251(16) 1.1680(12) 0.7536(9) 0.061(4) Uani 0.52(2) 1 d . U P H 1
H81A H 0.8022 1.1946 0.7277 0.092 Uiso 0.52(2) 1 calc GR . P H 1
H81B H 0.8934 1.1697 0.7473 0.092 Uiso 0.52(2) 1 calc GR . P H 1
H81C H 0.8026 1.1858 0.7800 0.092 Uiso 0.52(2) 1 calc GR . P H 1
C64 C 0.6414(9) 0.4278(5) 0.5231(4) 0.103(4) Uani 1 1 d . . . . .
H64A H 0.6932 0.4481 0.5319 0.155 Uiso 1 1 calc GR . . . .
H64B H 0.6151 0.4613 0.5014 0.155 Uiso 1 1 calc GR . . . .
H64C H 0.6640 0.3910 0.5095 0.155 Uiso 1 1 calc GR . . . .
C82 C 0.8449(18) 1.0577(14) 0.7323(9) 0.061(4) Uani 0.52(2) 1 d . U P H 1
H82A H 0.8278 1.0101 0.7408 0.092 Uiso 0.52(2) 1 calc GR . P H 1
H82B H 0.9106 1.0639 0.7336 0.092 Uiso 0.52(2) 1 calc GR . P H 1
H82C H 0.8349 1.0766 0.7017 0.092 Uiso 0.52(2) 1 calc GR . P H 1
C82A C 0.815(2) 1.0289(14) 0.7391(9) 0.061(4) Uani 0.48(2) 1 d . U P H 2
H82D H 0.7658 0.9937 0.7504 0.092 Uiso 0.48(2) 1 calc GR . P H 2
H82E H 0.8741 1.0113 0.7459 0.092 Uiso 0.48(2) 1 calc GR . P H 2
H82F H 0.8203 1.0447 0.7065 0.092 Uiso 0.48(2) 1 calc GR . P H 2
C81A C 0.8420(17) 1.1492(13) 0.7351(10) 0.061(4) Uani 0.48(2) 1 d . . P H 2
H81D H 0.8086 1.1712 0.7115 0.092 Uiso 0.48(2) 1 calc GR . P H 2
H81E H 0.9023 1.1351 0.7213 0.092 Uiso 0.48(2) 1 calc GR . P H 2
H81F H 0.8519 1.1803 0.7533 0.092 Uiso 0.48(2) 1 calc GR . P H 2
F12A F 1.0326(17) 0.6326(12) 0.7397(6) 0.075(5) Uani 0.40(2) 1 d . U P B 2
F10A F 1.129(2) 0.5505(16) 0.7190(9) 0.061(5) Uani 0.40(2) 1 d . U P B 2
F11A F 0.9871(12) 0.5556(13) 0.7101(7) 0.069(5) Uani 0.40(2) 1 d . U P B 2
C1A C 1.059(3) 0.5942(19) 0.7091(14) 0.063(4) Uani 0.40(2) 1 d . U P B 2
F30A F 1.1447(11) 0.1060(11) 0.7953(6) 0.079(4) Uani 0.57(3) 1 d . U P D 2
F31A F 1.0019(14) 0.0764(8) 0.8118(6) 0.055(3) Uani 0.57(3) 1 d . U P D 2
F32A F 1.0379(16) 0.1774(8) 0.7873(6) 0.062(4) Uani 0.57(3) 1 d . U P D 2
F46A F 1.129(2) 0.5076(10) 0.9570(6) 0.056(4) Uani 0.46(4) 1 d . U P C 2
F45A F 1.2289(15) 0.5333(12) 0.8932(9) 0.046(4) Uani 0.46(4) 1 d . U P C 2
F47A F 1.0779(17) 0.5288(13) 0.8954(10) 0.053(4) Uani 0.46(4) 1 d . U P C 2
F17A F 0.8159(14) 0.8860(13) 0.7139(7) 0.074(4) Uani 0.346(17) 1 d . U P F 2
F18A F 0.9123(18) 0.8056(12) 0.7170(9) 0.058(4) Uani 0.346(17) 1 d . U P F 2
F16A F 0.9628(17) 0.9050(12) 0.6907(9) 0.066(5) Uani 0.346(17) 1 d . U P F 2
F21A F 0.6012(17) 0.5808(12) 0.5507(8) 0.069(6) Uani 0.232(8) 1 d . U P E 2
F20A F 0.636(3) 0.6815(18) 0.5201(12) 0.065(6) Uani 0.232(8) 1 d . U P E 2
F19A F 0.5895(18) 0.6419(15) 0.5953(9) 0.068(6) Uani 0.232(8) 1 d . U P E 2
F38A F 0.831(2) 0.4721(19) 0.7824(14) 0.045(5) Uani 0.26(2) 1 d . U P A 2
F36A F 0.920(2) 0.4117(14) 0.7598(10) 0.048(4) Uani 0.26(2) 1 d . U P A 2
F37A F 0.9761(16) 0.4720(14) 0.7976(9) 0.040(4) Uani 0.26(2) 1 d . U P A 2
C156 C 0.8793(9) 0.4854(6) 0.5828(6) 0.103(3) Uani 1 1 d . U . . .
F22A F 0.9191(12) 0.4691(8) 0.6241(7) 0.107(4) Uani 0.62(2) 1 d . U P G 2
F23A F 0.8070(9) 0.4396(6) 0.5970(9) 0.109(4) Uani 0.62(2) 1 d . U P G 2
F24A F 0.9439(12) 0.4761(8) 0.5507(8) 0.118(4) Uani 0.62(2) 1 d . U P G 2

loop_
_atom_site_aniso_label
_atom_site_aniso_U_11
_atom_site_aniso_U_22
_atom_site_aniso_U_33
_atom_site_aniso_U_23
_atom_site_aniso_U_13
_atom_site_aniso_U_12
Pt1 0.0371(2) 0.02602(18) 0.0398(2) -0.00686(14) -0.00900(16) 0.00251(14)
Pt2 0.0423(2) 0.02295(17) 0.0387(2) -0.00418(14) -0.01589(16) -0.00004(14)
Tl2 0.0722(3) 0.0364(2) 0.0578(3) -0.00802(17) -0.0384(2) 0.00535(18)
Tl1 0.0504(2) 0.0542(3) 0.0933(3) -0.0264(2) -0.0343(2) 0.01564(19)
F42 0.038(3) 0.035(3) 0.035(3) 0.010(2) -0.007(2) -0.006(2)
F9AA 0.035(3) 0.053(3) 0.035(3) -0.007(2) 0.001(2) 0.000(2)
F44 0.029(3) 0.040(3) 0.040(3) -0.002(2) -0.005(2) -0.007(2)
F7AA 0.028(3) 0.079(4) 0.041(3) -0.022(3) -0.014(2) 0.007(2)
F35 0.038(3) 0.045(3) 0.065(4) -0.021(3) 0.001(2) 0.010(2)
F34 0.028(3) 0.036(3) 0.067(4) 0.010(2) -0.003(2) -0.005(2)
F27 0.086(4) 0.049(3) 0.037(3) -0.011(2) -0.020(3) 0.028(3)
F8AA 0.032(3) 0.040(3) 0.068(4) -0.007(2) -0.006(2) 0.008(2)
F43 0.025(3) 0.043(3) 0.060(3) -0.007(2) 0.005(2) 0.000(2)
F28 0.075(4) 0.034(3) 0.065(4) -0.011(3) -0.034(3) 0.012(3)
F33 0.029(3) 0.090(4) 0.050(3) -0.010(3) -0.017(3) -0.002(3)
F38 0.051(5) 0.049(5) 0.031(5) 0.013(3) -0.012(4) 0.005(4)
F1 0.048(3) 0.046(3) 0.117(5) -0.025(3) -0.009(3) 0.000(3)
F5 0.049(4) 0.080(4) 0.078(4) -0.038(3) -0.015(3) 0.002(3)
F15 0.062(4) 0.061(4) 0.068(4) -0.010(3) -0.011(3) 0.022(3)
F14 0.078(4) 0.080(4) 0.042(4) -0.001(3) -0.016(3) 0.028(3)
F39 0.057(3) 0.045(3) 0.050(3) -0.016(2) -0.001(3) -0.017(2)
F29 0.034(3) 0.069(4) 0.088(4) 0.015(3) -0.018(3) 0.001(3)
F41 0.052(3) 0.064(3) 0.060(4) -0.034(3) 0.012(3) -0.006(3)
F8 0.050(3) 0.102(5) 0.075(4) -0.032(4) -0.012(3) -0.009(3)
F36 0.044(5) 0.074(5) 0.044(4) -0.004(4) -0.008(4) -0.005(4)
F4 0.097(4) 0.074(4) 0.043(4) -0.012(3) -0.005(3) -0.005(3)
F10 0.046(6) 0.072(6) 0.047(7) 0.019(4) -0.009(5) 0.007(4)
F40 0.094(4) 0.063(4) 0.063(4) -0.023(3) -0.053(3) 0.015(3)
F47 0.051(6) 0.033(6) 0.068(6) -0.023(5) -0.006(5) 0.010(5)
N4 0.030(4) 0.022(4) 0.033(4) -0.001(3) -0.012(3) 0.003(3)
F32 0.089(10) 0.044(5) 0.038(7) 0.002(4) -0.010(7) -0.011(5)
F9 0.049(3) 0.050(4) 0.137(6) -0.029(4) 0.010(3) 0.008(3)
F37 0.040(3) 0.049(5) 0.048(5) 0.014(4) -0.009(3) -0.002(3)
F13 0.058(4) 0.058(4) 0.126(6) -0.004(3) -0.043(4) -0.002(3)
F31 0.103(7) 0.051(8) 0.026(8) -0.010(6) -0.013(6) -0.019(5)
N2 0.023(4) 0.036(4) 0.038(4) -0.011(3) -0.005(3) -0.001(3)
N1 0.037(4) 0.025(4) 0.034(4) -0.006(3) -0.005(3) 0.002(3)
F3 0.050(3) 0.055(4) 0.126(6) 0.011(3) -0.034(4) -0.006(3)
F7 0.041(3) 0.112(5) 0.063(4) 0.030(3) -0.003(3) 0.000(3)
F45 0.053(5) 0.033(6) 0.077(9) -0.025(6) -0.006(5) 0.000(4)
F19 0.040(4) 0.070(4) 0.060(4) -0.011(3) -0.021(3) 0.008(3)
F6 0.102(5) 0.066(4) 0.096(5) -0.046(3) -0.044(4) 0.040(4)
N3 0.027(4) 0.030(4) 0.029(4) -0.006(3) -0.010(3) 0.000(3)
F46 0.059(7) 0.045(6) 0.075(5) -0.027(4) -0.004(4) 0.005(6)
C170 0.032(5) 0.026(4) 0.029(5) 0.001(3) -0.007(4) 0.001(4)
C35 0.035(5) 0.022(4) 0.025(5) -0.003(3) -0.010(4) -0.005(4)
F18 0.094(8) 0.065(6) 0.057(5) -0.020(4) -0.019(5) -0.009(4)
F20 0.069(5) 0.054(5) 0.056(4) -0.006(3) -0.023(3) 0.005(4)
F16 0.077(5) 0.062(6) 0.051(6) -0.021(4) -0.026(4) -0.004(4)
C165 0.028(5) 0.023(4) 0.028(5) -0.001(3) -0.004(4) -0.007(3)
C174 0.020(4) 0.039(5) 0.031(5) -0.008(4) -0.011(4) -0.003(4)
C36 0.029(5) 0.039(5) 0.018(4) 0.005(3) -0.007(3) -0.005(4)
C166 0.025(5) 0.031(5) 0.037(5) -0.005(4) -0.001(4) 0.001(4)
F2 0.147(6) 0.080(5) 0.055(4) -0.006(3) 0.023(4) -0.059(4)
C83 0.029(5) 0.022(4) 0.031(5) -0.001(3) -0.015(4) -0.004(3)
C96 0.027(5) 0.032(5) 0.026(5) -0.005(4) -0.010(4) -0.004(4)
C181 0.016(4) 0.019(4) 0.035(5) 0.006(3) -0.007(3) 0.004(3)
C186 0.029(5) 0.030(5) 0.036(5) -0.004(4) -0.014(4) 0.012(4)
C182 0.023(4) 0.022(4) 0.039(5) -0.001(4) -0.015(4) 0.006(3)
C40 0.036(5) 0.024(4) 0.021(4) -0.001(3) -0.008(4) -0.001(4)
C98 0.041(5) 0.019(4) 0.046(6) -0.004(4) -0.009(4) -0.002(4)
C71 0.043(5) 0.027(5) 0.027(5) -0.002(3) -0.015(4) 0.004(4)
C4 0.030(5) 0.035(5) 0.019(4) 0.003(4) -0.006(3) 0.004(4)
C185 0.024(4) 0.027(4) 0.026(5) 0.003(4) -0.006(4) 0.006(3)
C3 0.038(5) 0.035(5) 0.032(5) -0.007(4) -0.014(4) 0.000(4)
C175 0.025(5) 0.025(4) 0.042(5) -0.008(4) -0.011(4) 0.001(3)
C168 0.025(5) 0.036(5) 0.039(5) -0.008(4) -0.012(4) 0.008(4)
C42 0.027(5) 0.027(4) 0.040(5) -0.007(4) -0.009(4) 0.004(4)
C11 0.039(5) 0.028(5) 0.022(4) -0.001(3) -0.007(4) 0.006(4)
C159 0.030(5) 0.040(5) 0.012(4) 0.004(3) -0.008(3) 0.002(4)
C160 0.032(5) 0.028(5) 0.025(4) -0.004(3) -0.007(4) -0.005(4)
C187 0.039(5) 0.031(5) 0.033(5) -0.001(4) -0.009(4) 0.005(4)
C173 0.024(4) 0.030(5) 0.032(5) -0.004(4) -0.004(4) -0.010(3)
C113 0.027(5) 0.029(5) 0.042(5) -0.012(4) -0.009(4) -0.002(4)
C161 0.033(5) 0.026(4) 0.034(5) -0.006(4) -0.005(4) -0.004(4)
C118 0.035(5) 0.031(5) 0.030(5) -0.008(4) -0.011(4) 0.003(4)
C180 0.033(5) 0.026(5) 0.043(6) -0.005(4) -0.007(4) -0.001(4)
C100 0.031(5) 0.030(5) 0.024(5) 0.002(4) -0.004(4) 0.004(4)
C184 0.023(4) 0.036(5) 0.026(5) -0.002(4) 0.002(4) 0.008(4)
C95 0.029(5) 0.014(4) 0.039(5) -0.005(3) -0.007(4) -0.004(3)
C101 0.036(5) 0.023(4) 0.019(4) 0.008(3) -0.003(4) 0.000(4)
C183 0.027(5) 0.025(4) 0.035(5) -0.006(4) -0.013(4) 0.014(4)
C106 0.032(5) 0.027(4) 0.027(5) 0.004(4) -0.005(4) 0.000(4)
C10 0.030(5) 0.030(5) 0.029(5) -0.001(4) -0.004(4) 0.001(4)
C67 0.043(5) 0.031(5) 0.038(5) -0.009(4) -0.023(4) 0.003(4)
C148 0.039(6) 0.057(6) 0.039(6) -0.007(5) -0.017(5) 0.001(5)
C41 0.035(5) 0.023(4) 0.043(5) -0.011(4) -0.011(4) 0.011(4)
C97 0.040(5) 0.030(5) 0.044(6) -0.010(4) -0.015(4) -0.006(4)
C89 0.036(5) 0.046(6) 0.037(6) 0.009(4) -0.005(4) 0.000(4)
C66 0.023(4) 0.023(4) 0.034(5) -0.004(4) -0.003(4) 0.003(3)
C158 0.024(5) 0.025(4) 0.026(5) 0.000(3) -0.007(3) 0.002(4)
C88 0.032(5) 0.027(5) 0.034(5) -0.004(4) -0.010(4) -0.002(4)
C70 0.028(5) 0.028(5) 0.043(5) -0.009(4) -0.012(4) 0.005(4)
F11 0.047(4) 0.068(7) 0.049(6) 0.023(5) 0.000(3) 0.012(4)
C5 0.026(5) 0.032(5) 0.027(5) -0.005(4) -0.008(4) 0.004(4)
C167 0.030(5) 0.032(5) 0.033(5) 0.005(4) -0.010(4) 0.002(4)
C142 0.051(6) 0.026(5) 0.041(6) 0.000(4) -0.010(5) -0.001(4)
C117 0.038(5) 0.039(5) 0.032(5) 0.000(4) -0.011(4) 0.000(4)
C143 0.039(5) 0.033(5) 0.043(6) -0.003(4) -0.011(4) 0.003(4)
C102 0.043(5) 0.025(4) 0.028(5) 0.000(4) -0.005(4) 0.003(4)
C178 0.035(5) 0.028(5) 0.041(5) -0.003(4) -0.013(4) -0.004(4)
C25 0.052(6) 0.042(5) 0.035(6) -0.004(4) -0.007(5) 0.012(4)
C146 0.033(5) 0.043(5) 0.051(6) 0.007(4) -0.007(4) 0.008(4)
C6 0.030(5) 0.032(5) 0.032(5) -0.013(4) -0.010(4) 0.007(4)
C52 0.051(6) 0.044(6) 0.045(6) -0.005(4) -0.021(5) 0.004(4)
C171 0.029(5) 0.038(5) 0.034(5) -0.002(4) -0.006(4) 0.002(4)
C110 0.042(6) 0.046(6) 0.053(6) -0.017(5) -0.016(5) 0.009(5)
C69 0.042(5) 0.022(5) 0.051(6) -0.004(4) -0.013(5) 0.004(4)
C12 0.041(5) 0.027(5) 0.030(5) -0.004(4) -0.006(4) 0.000(4)
C68 0.061(6) 0.026(5) 0.060(6) -0.015(4) -0.034(5) 0.011(4)
C20 0.037(5) 0.031(5) 0.047(6) -0.001(4) -0.007(4) 0.009(4)
C16 0.027(5) 0.033(5) 0.036(5) -0.001(4) 0.001(4) 0.004(4)
C169 0.030(5) 0.030(5) 0.032(5) -0.003(4) -0.007(4) 0.003(4)
C134 0.038(5) 0.036(5) 0.047(6) -0.002(4) -0.016(4) -0.001(4)
C2 0.025(5) 0.033(5) 0.037(5) -0.010(4) -0.009(4) 0.003(4)
C53 0.030(5) 0.037(5) 0.039(5) -0.014(4) -0.002(4) -0.004(4)
C65 0.023(4) 0.024(4) 0.036(5) -0.004(4) -0.003(4) -0.003(3)
C144 0.038(6) 0.044(5) 0.045(6) 0.005(4) -0.022(5) 0.006(4)
C9 0.046(5) 0.041(5) 0.027(5) -0.004(4) -0.013(4) 0.008(4)
C177 0.048(5) 0.035(5) 0.031(5) -0.010(4) -0.010(4) -0.012(4)
C45 0.039(6) 0.041(5) 0.041(6) -0.006(4) -0.017(4) 0.006(4)
C116 0.056(6) 0.045(5) 0.027(5) -0.004(4) -0.013(5) 0.003(5)
F30 0.113(7) 0.048(6) 0.035(8) -0.009(6) -0.016(6) -0.004(6)
C176 0.052(6) 0.029(5) 0.031(5) -0.003(4) -0.006(4) -0.009(4)
C145 0.039(5) 0.060(5) 0.043(4) 0.015(3) -0.005(3) 0.008(4)
C162 0.032(5) 0.036(5) 0.025(5) -0.003(4) -0.007(4) 0.004(4)
C107 0.042(6) 0.045(6) 0.040(6) -0.011(4) -0.006(4) 0.007(4)
C23 0.047(6) 0.024(4) 0.031(5) -0.007(4) -0.008(4) 0.003(4)
C157 0.026(5) 0.026(4) 0.021(4) 0.001(3) -0.003(3) 0.000(3)
C133 0.027(5) 0.042(5) 0.034(5) 0.003(4) -0.007(4) -0.007(4)
C128 0.040(5) 0.037(5) 0.047(6) -0.004(4) -0.004(4) 0.008(4)
C85 0.037(5) 0.030(5) 0.042(5) -0.004(4) -0.010(4) 0.005(4)
C137 0.034(5) 0.047(6) 0.034(5) 0.001(4) 0.000(4) 0.006(4)
C104 0.053(6) 0.034(5) 0.035(5) -0.002(4) -0.018(5) 0.001(4)
C130 0.042(5) 0.039(5) 0.039(6) -0.009(4) -0.013(4) 0.006(4)
C126 0.038(5) 0.025(5) 0.048(6) -0.002(4) -0.014(4) 0.003(4)
C39 0.038(5) 0.034(5) 0.033(5) -0.003(4) -0.005(4) 0.010(4)
C51 0.056(6) 0.033(5) 0.043(6) -0.004(4) -0.013(4) 0.007(4)
C125 0.036(5) 0.033(5) 0.037(5) -0.001(4) -0.014(4) 0.013(4)
C86 0.048(6) 0.027(5) 0.029(5) 0.003(4) -0.008(4) 0.004(4)
C8 0.058(6) 0.041(5) 0.044(6) -0.018(4) -0.014(5) 0.013(4)
C13 0.040(5) 0.039(5) 0.033(5) 0.000(4) 0.000(4) 0.012(4)
C50 0.041(5) 0.036(5) 0.028(5) -0.005(4) -0.008(4) 0.001(4)
C18 0.041(6) 0.084(8) 0.063(7) -0.020(6) -0.005(5) 0.008(5)
F21 0.055(4) 0.073(5) 0.078(5) 0.013(4) -0.018(4) -0.004(3)
C84 0.033(5) 0.022(4) 0.030(5) -0.004(3) -0.010(4) 0.000(4)
C164 0.032(5) 0.043(6) 0.033(5) -0.005(4) -0.003(4) 0.000(4)
C141 0.039(5) 0.033(5) 0.035(5) 0.000(4) -0.005(4) -0.003(4)
C37 0.041(5) 0.032(5) 0.035(5) -0.002(4) -0.010(4) -0.012(4)
C188 0.033(5) 0.034(5) 0.039(5) -0.005(4) 0.001(4) 0.007(4)
C150 0.043(6) 0.041(5) 0.035(5) 0.001(4) -0.010(4) -0.001(4)
C138 0.041(5) 0.053(6) 0.030(5) 0.000(4) -0.008(4) 0.002(5)
C119 0.036(5) 0.053(6) 0.025(5) -0.002(4) -0.012(4) 0.004(4)
C72 0.046(6) 0.030(5) 0.034(5) -0.001(4) -0.018(4) 0.014(4)
C7 0.063(6) 0.027(5) 0.037(6) -0.005(4) -0.020(5) 0.007(4)
C114 0.044(5) 0.027(5) 0.035(5) -0.007(4) -0.011(4) 0.001(4)
C131 0.054(7) 0.054(7) 0.043(6) -0.009(5) -0.011(5) 0.014(5)
C17 0.040(6) 0.049(6) 0.040(6) -0.001(4) -0.004(4) 0.001(4)
C103 0.038(5) 0.034(5) 0.036(5) -0.003(4) -0.012(4) 0.000(4)
F17 0.087(6) 0.069(6) 0.076(7) -0.032(5) -0.029(5) 0.003(4)
C111 0.054(6) 0.075(7) 0.074(8) -0.041(6) -0.023(6) 0.023(5)
F12 0.084(8) 0.085(6) 0.051(5) 0.010(4) -0.003(5) -0.001(5)
C151 0.042(6) 0.054(6) 0.029(5) 0.003(4) -0.011(4) 0.005(5)
C87 0.031(5) 0.035(5) 0.035(5) -0.002(4) -0.003(4) -0.012(4)
C99 0.038(5) 0.032(5) 0.039(5) -0.001(4) -0.010(4) 0.006(4)
C154 0.047(6) 0.038(6) 0.089(8) -0.011(5) -0.029(6) -0.005(5)
C58 0.037(5) 0.047(6) 0.051(6) -0.009(5) -0.013(5) 0.011(4)
C172 0.040(3) 0.047(4) 0.036(4) 0.012(3) -0.010(3) -0.001(3)
C30 0.056(6) 0.044(6) 0.062(7) -0.011(5) -0.014(5) 0.018(5)
C46 0.035(5) 0.031(5) 0.034(5) -0.001(4) -0.003(4) 0.009(4)
C129 0.039(5) 0.036(5) 0.036(5) -0.004(4) -0.009(4) 0.005(4)
C163 0.048(4) 0.029(4) 0.070(5) -0.021(3) -0.009(3) 0.003(3)
C115 0.040(5) 0.033(5) 0.042(6) -0.005(4) -0.016(4) 0.006(4)
C109 0.037(5) 0.053(6) 0.069(7) -0.006(5) -0.013(5) 0.003(5)
C91 0.048(6) 0.064(7) 0.052(7) -0.016(5) -0.004(5) 0.016(5)
C44 0.028(5) 0.043(5) 0.054(6) -0.010(5) -0.005(4) 0.001(4)
C77 0.036(5) 0.035(5) 0.051(6) 0.001(4) -0.011(4) -0.001(4)
C19 0.051(6) 0.094(8) 0.059(7) -0.028(6) -0.011(5) 0.020(6)
C21 0.046(6) 0.048(6) 0.056(7) 0.002(5) 0.009(5) -0.002(5)
C43 0.034(5) 0.043(5) 0.037(5) -0.011(4) -0.004(4) 0.005(4)
C47 0.047(6) 0.048(6) 0.037(6) -0.008(4) -0.013(4) 0.003(4)
C122 0.039(5) 0.032(5) 0.052(6) -0.007(4) -0.012(5) 0.008(4)
C1 0.032(5) 0.046(6) 0.031(5) -0.006(4) -0.014(4) 0.003(4)
C38 0.042(6) 0.031(5) 0.045(6) -0.002(4) -0.010(4) -0.007(4)
C32 0.059(6) 0.044(6) 0.039(6) -0.007(4) -0.008(5) 0.007(5)
C179 0.099(5) 0.038(3) 0.032(4) -0.003(3) -0.014(4) -0.014(3)
C152 0.042(6) 0.071(7) 0.053(7) -0.013(5) -0.008(5) -0.017(5)
C112 0.040(6) 0.075(7) 0.049(6) -0.018(5) 0.008(5) -0.004(5)
C14 0.054(6) 0.028(5) 0.045(6) -0.003(4) -0.014(5) 0.008(4)
C149 0.034(5) 0.036(5) 0.045(6) 0.006(4) -0.001(4) 0.000(4)
C92 0.040(5) 0.027(5) 0.049(6) 0.001(4) -0.008(4) 0.015(4)
C76 0.038(5) 0.026(5) 0.042(6) 0.000(4) -0.017(4) 0.003(4)
F22 0.085(11) 0.055(11) 0.202(9) -0.033(6) -0.060(6) 0.015(8)
C24 0.045(6) 0.031(5) 0.030(5) -0.001(4) -0.011(4) 0.006(4)
C105 0.050(6) 0.025(5) 0.037(5) -0.003(4) -0.003(4) 0.000(4)
C90 0.039(6) 0.080(7) 0.053(7) -0.001(5) -0.014(5) -0.005(5)
C22 0.054(6) 0.058(6) 0.055(7) -0.001(5) -0.018(5) -0.012(5)
C93 0.038(6) 0.104(9) 0.041(6) 0.011(6) -0.005(5) 0.002(5)
C28 0.043(6) 0.029(5) 0.042(6) -0.003(4) -0.008(4) 0.009(4)
C139 0.055(7) 0.055(7) 0.045(7) -0.005(5) -0.017(5) 0.017(6)
C26 0.066(7) 0.049(6) 0.036(6) -0.010(4) -0.015(5) 0.012(5)
C94 0.036(5) 0.049(6) 0.050(6) -0.013(4) -0.005(4) -0.007(4)
C120 0.049(6) 0.056(6) 0.052(6) -0.008(5) -0.020(5) 0.016(5)
C135 0.040(5) 0.038(5) 0.045(6) -0.004(4) -0.015(5) 0.000(4)
C54 0.036(5) 0.053(6) 0.044(6) -0.013(5) 0.002(4) -0.009(4)
C136 0.049(6) 0.034(5) 0.048(6) -0.003(4) -0.002(5) -0.003(4)
C73 0.056(7) 0.043(6) 0.043(6) -0.011(4) -0.009(5) 0.018(5)
C49 0.063(7) 0.054(7) 0.069(8) 0.009(5) -0.010(6) 0.013(5)
B05T 0.028(5) 0.028(5) 0.037(6) -0.003(4) -0.005(4) 0.004(4)
C75 0.045(6) 0.036(5) 0.065(7) -0.009(5) -0.026(5) 0.007(4)
C80 0.040(5) 0.077(6) 0.039(5) 0.006(4) 0.002(4) 0.019(4)
C29 0.047(6) 0.038(5) 0.052(6) -0.012(4) -0.014(5) 0.007(4)
C59 0.063(7) 0.053(6) 0.045(6) -0.014(5) -0.025(5) 0.023(5)
C15 0.046(6) 0.034(5) 0.036(5) 0.006(4) -0.006(4) -0.006(4)
F24 0.074(7) 0.065(12) 0.200(12) -0.048(9) -0.061(6) 0.018(5)
C108 0.049(6) 0.051(6) 0.055(6) -0.015(5) -0.013(5) 0.012(5)
C127 0.038(5) 0.030(5) 0.045(6) -0.008(4) -0.011(4) 0.011(4)
C140 0.078(5) 0.060(5) 0.060(5) -0.021(3) -0.022(4) -0.003(3)
C121 0.036(6) 0.076(7) 0.073(8) -0.016(6) -0.012(5) -0.009(5)
C153 0.054(7) 0.048(6) 0.088(8) -0.016(6) -0.021(6) 0.006(5)
C33 0.056(6) 0.069(7) 0.041(6) -0.009(5) -0.004(5) 0.019(5)
C57 0.050(6) 0.067(7) 0.076(8) -0.014(6) -0.017(6) 0.022(5)
C55 0.060(7) 0.064(7) 0.058(8) -0.023(6) 0.022(5) -0.005(6)
C155 0.051(4) 0.066(4) 0.052(4) -0.004(3) -0.015(3) -0.001(3)
C132 0.050(7) 0.052(6) 0.048(7) -0.013(5) 0.000(5) 0.007(5)
C27 0.051(6) 0.059(6) 0.028(6) 0.002(4) -0.025(5) 0.006(5)
C56 0.052(7) 0.065(7) 0.092(10) -0.035(7) 0.003(6) 0.016(6)
C79 0.081(8) 0.047(6) 0.071(8) -0.008(5) 0.003(6) 0.018(6)
F23 0.091(9) 0.053(9) 0.216(13) -0.037(10) -0.073(9) 0.011(7)
C74 0.060(7) 0.065(7) 0.039(6) -0.016(5) -0.016(5) 0.021(5)
B06F 0.041(7) 0.047(7) 0.047(7) -0.002(5) -0.009(5) 0.002(5)
C31 0.038(6) 0.053(6) 0.081(8) -0.002(5) -0.006(5) 0.002(5)
C61 0.084(8) 0.069(7) 0.049(7) -0.009(5) -0.014(6) 0.019(6)
C62 0.081(8) 0.092(8) 0.041(7) -0.025(6) -0.010(6) 0.016(7)
C78 0.052(6) 0.048(6) 0.097(9) -0.009(6) 0.012(6) 0.002(5)
C34 0.067(7) 0.058(7) 0.103(10) -0.004(6) -0.024(7) -0.012(6)
C147 0.047(5) 0.074(6) 0.043(5) 0.018(4) -0.004(4) 0.011(4)
C48 0.137(10) 0.047(6) 0.038(7) -0.006(5) 0.007(6) -0.004(6)
C124 0.070(8) 0.073(8) 0.094(10) -0.027(7) 0.032(6) 0.003(6)
C60 0.137(11) 0.071(8) 0.064(8) -0.009(6) -0.046(8) -0.017(7)
C63 0.104(10) 0.172(14) 0.054(8) 0.022(8) -0.033(7) -0.064(10)
C123 0.078(8) 0.123(11) 0.073(9) -0.028(7) 0.002(7) -0.043(7)
C81 0.032(9) 0.080(7) 0.058(13) 0.001(5) 0.004(7) 0.017(5)
C64 0.167(13) 0.086(9) 0.045(8) -0.011(6) 0.008(8) -0.053(8)
C82 0.043(11) 0.083(9) 0.045(8) 0.000(8) 0.005(6) 0.016(7)
C82A 0.043(11) 0.083(9) 0.045(8) 0.000(8) 0.005(6) 0.016(7)
C81A 0.032(9) 0.080(7) 0.058(13) 0.001(5) 0.004(7) 0.017(5)
F12A 0.056(9) 0.100(9) 0.055(6) 0.008(6) -0.006(6) -0.001(7)
F10A 0.050(7) 0.079(8) 0.038(9) 0.020(6) -0.011(6) 0.000(6)
F11A 0.054(7) 0.089(9) 0.045(8) 0.024(6) -0.010(5) -0.009(6)
C1A 0.047(7) 0.081(7) 0.044(5) 0.023(5) -0.009(4) -0.001(5)
F30A 0.105(6) 0.062(8) 0.068(8) -0.019(6) -0.003(5) -0.014(5)
F31A 0.097(7) 0.039(5) 0.031(7) -0.010(4) -0.010(6) -0.010(5)
F32A 0.120(9) 0.040(4) 0.024(6) -0.005(3) -0.012(7) -0.009(5)
F46A 0.051(8) 0.049(8) 0.075(5) -0.030(4) -0.011(4) 0.008(7)
F45A 0.050(5) 0.024(7) 0.070(8) -0.025(6) -0.008(5) 0.003(4)
F47A 0.056(6) 0.030(7) 0.083(8) -0.028(7) -0.017(6) 0.010(5)
F17A 0.080(6) 0.087(10) 0.066(9) -0.033(7) -0.023(6) 0.004(5)
F18A 0.074(10) 0.062(6) 0.045(8) -0.024(5) -0.015(7) -0.003(5)
F16A 0.078(7) 0.061(7) 0.066(12) -0.026(6) -0.021(6) -0.003(5)
F21A 0.087(15) 0.072(6) 0.047(8) 0.000(5) -0.029(9) -0.009(7)
F20A 0.065(15) 0.072(8) 0.054(5) -0.003(5) -0.017(6) 0.000(9)
F19A 0.052(11) 0.097(11) 0.055(5) -0.016(5) -0.014(6) -0.019(9)
F38A 0.043(6) 0.046(8) 0.039(11) 0.010(7) -0.015(7) 0.000(6)
F36A 0.047(8) 0.049(9) 0.036(6) 0.011(6) -0.007(5) -0.003(7)
F37A 0.041(6) 0.043(9) 0.025(10) 0.019(6) -0.009(6) -0.003(5)
C156 0.068(6) 0.052(5) 0.201(9) -0.033(5) -0.053(5) 0.010(4)
F22A 0.079(8) 0.045(7) 0.202(9) -0.016(5) -0.054(6) -0.004(6)
F23A 0.070(6) 0.052(6) 0.214(12) -0.039(7) -0.045(6) 0.003(4)
F24A 0.083(8) 0.070(8) 0.207(9) -0.034(6) -0.044(6) 0.028(7)

loop_
_atom_type_symbol
_atom_type_description
_atom_type_scat_dispersion_real
_atom_type_scat_dispersion_imag
_atom_type_scat_source
C C 0.0033 0.0016 'International Tables Vol C Tables 4.2.6.8 and 6.1.1.4'
H H 0.0000 0.0000 'International Tables Vol C Tables 4.2.6.8 and 6.1.1.4'
B B 0.0013 0.0007 'International Tables Vol C Tables 4.2.6.8 and 6.1.1.4'
N N 0.0061 0.0033 'International Tables Vol C Tables 4.2.6.8 and 6.1.1.4'
F F 0.0171 0.0103 'International Tables Vol C Tables 4.2.6.8 and 6.1.1.4'
Pt Pt -1.7033 8.3905 'International Tables Vol C Tables 4.2.6.8 and 6.1.1.4'
Tl Tl -2.8358 9.6688 'International Tables Vol C Tables 4.2.6.8 and 6.1.1.4'

loop_
_geom_angle_atom_site_label_1
_geom_angle_atom_site_label_2
_geom_angle_atom_site_label_3
_geom_angle
C2 Pt1 Tl1 87.6(2)
C2 Pt1 C1 171.5(3)
C1 Pt1 Tl1 94.5(2)
C4 Pt2 Tl2 91.8(2)
C3 Pt2 Tl2 85.5(2)
C3 Pt2 C4 176.2(3)
C4 N4 C65 168.8(7)
C2 N2 C35 174.8(8)
C1 N1 C5 160.2(7)
C3 N3 C95 170.7(7)
C165 C170 H170 118.9
C169 C170 H170 118.9
C169 C170 C165 122.2(7)
C36 C35 N2 118.5(7)
C36 C35 C40 123.4(7)
C40 C35 N2 118.0(7)
C170 C165 B05T 122.2(6)
C166 C165 C170 115.0(7)
C166 C165 B05T 122.8(7)
C175 C174 H174 118.9
C175 C174 C173 122.2(7)
C173 C174 H174 118.9
C35 C36 C53 118.1(7)
C37 C36 C35 117.1(7)
C37 C36 C53 124.8(7)
C165 C166 H166 118.5
C167 C166 C165 123.0(7)
C167 C166 H166 118.5
C88 C83 C66 119.4(6)
C88 C83 C84 120.5(6)
C84 C83 C66 120.0(6)
C95 C96 C113 122.1(7)
C97 C96 C113 120.7(7)
C97 C96 C95 117.1(7)
C186 C181 B05T 120.1(7)
C182 C181 C186 114.9(7)
C182 C181 B05T 124.9(7)
C181 C186 H186 118.5
C185 C186 C181 123.1(8)
C185 C186 H186 118.5
C181 C182 H182 118.8
C183 C182 C181 122.4(7)
C183 C182 H182 118.8
C35 C40 C41 120.5(7)
C39 C40 C35 116.6(7)
C39 C40 C41 122.9(7)
C97 C98 H98 119.4
C99 C98 H98 119.4
C99 C98 C97 121.2(7)
C72 C71 C70 117.4(7)
C72 C71 C76 122.3(7)
C76 C71 C70 120.3(7)
N4 C4 Pt2 176.0(6)
C186 C185 C187 121.8(7)
C186 C185 C184 121.0(7)
C184 C185 C187 117.2(7)
N3 C3 Pt2 176.0(7)
C174 C175 C180 119.2(7)
C176 C175 C174 120.8(7)
C176 C175 C180 119.9(7)
C167 C168 H168 121.1
C169 C168 H168 121.1
C169 C168 C167 117.8(7)
C41 C42 C50 121.6(7)
C41 C42 C43 119.2(7)
C43 C42 C50 119.2(7)
C12 C11 C10 117.2(7)
C16 C11 C10 120.3(7)
C16 C11 C12 122.5(7)
C160 C159 C164 117.4(7)
C158 C159 C160 121.5(7)
C158 C159 C164 121.0(7)
C159 C160 H160 121.0
C161 C160 C159 118.1(7)
C161 C160 H160 121.0
F42 C187 C185 112.8(6)
F44 C187 F42 106.4(6)
F44 C187 F43 105.5(6)
F44 C187 C185 113.2(7)
F43 C187 F42 106.2(6)
F43 C187 C185 112.2(6)
C174 C173 B05T 120.0(7)
C178 C173 C174 116.0(7)
C178 C173 B05T 123.9(7)
C118 C113 C96 118.1(6)
C114 C113 C96 120.7(7)
C114 C113 C118 121.2(7)
C160 C161 C162 120.2(7)
C160 C161 C163 120.6(7)
C162 C161 C163 119.2(7)
C113 C118 C119 122.3(7)
C117 C118 C113 117.8(7)
C117 C118 C119 119.8(7)
F27 C180 F28 105.1(6)
F27 C180 F29 107.4(7)
F27 C180 C175 114.0(7)
F28 C180 C175 111.5(7)
F29 C180 F28 105.5(6)
F29 C180 C175 112.7(6)
C95 C100 C101 123.3(7)
C95 C100 C99 116.5(7)
C99 C100 C101 120.2(6)
C185 C184 H184 121.5
C183 C184 C185 117.0(7)
C183 C184 H184 121.5
C96 C95 N3 117.7(6)
C100 C95 N3 118.1(7)
C100 C95 C96 124.2(7)
C106 C101 C100 119.5(7)
C106 C101 C102 121.8(7)
C102 C101 C100 118.7(7)
C182 C183 C184 121.3(7)
C182 C183 C188 120.7(7)
C184 C183 C188 118.0(7)
C101 C106 C107 122.3(7)
C101 C106 C105 117.9(7)
C105 C106 C107 119.6(7)
C5 C10 C11 119.7(7)
C9 C10 C11 122.6(7)
C9 C10 C5 117.7(7)
C66 C67 H67 119.3
C66 C67 C68 121.3(7)
C68 C67 H67 119.3
F8 C148 C143 112.5(8)
F9 C148 F8 105.9(7)
F9 C148 F7 105.9(8)
F9 C148 C143 112.9(7)
F7 C148 F8 104.6(8)
F7 C148 C143 114.3(7)
C42 C41 C40 119.1(7)
C42 C41 C46 120.2(7)
C46 C41 C40 120.7(7)
C96 C97 C98 120.4(7)
C96 C97 H97 119.8
C98 C97 H97 119.8
C88 C89 H89 107.5
C88 C89 C91 112.4(7)
C88 C89 C90 111.6(7)
C91 C89 H89 107.5
C91 C89 C90 110.1(7)
C90 C89 H89 107.5
C67 C66 C83 120.1(7)
C67 C66 C65 117.5(7)
C65 C66 C83 122.4(7)
C159 C158 H158 119.1
C159 C158 C157 121.8(7)
C157 C158 H158 119.1
C83 C88 C89 122.4(6)
C87 C88 C83 118.4(7)
C87 C88 C89 119.2(7)
C69 C70 C71 122.5(7)
C69 C70 C65 117.0(7)
C65 C70 C71 120.4(7)
N1 C5 C6 119.0(7)
C10 C5 N1 117.5(7)
C10 C5 C6 123.5(7)
C166 C167 C168 120.8(7)
C166 C167 C172 120.9(7)
C168 C167 C172 118.3(7)
C143 C142 H142 119.0
C141 C142 H142 119.0
C141 C142 C143 121.9(8)
C118 C117 H117 119.3
C118 C117 C116 121.4(8)
C116 C117 H117 119.3
C142 C143 C148 120.5(8)
C144 C143 C148 119.8(8)
C144 C143 C142 119.7(8)
C101 C102 C110 122.9(7)
C103 C102 C101 117.6(7)
C103 C102 C110 119.4(7)
C173 C178 H178 119.0
C173 C178 C177 122.1(7)
C177 C178 H178 119.0
C24 C25 H25 120.1
C26 C25 H25 120.1
C26 C25 C24 119.7(8)
C145 C146 H146 118.8
C141 C146 H146 118.8
C141 C146 C145 122.4(8)
C5 C6 C23 119.5(7)
C7 C6 C5 115.2(7)
C7 C6 C23 125.3(7)
H52A C52 H52B 109.5
H52A C52 H52C 109.5
H52B C52 H52C 109.5
C50 C52 H52A 109.5
C50 C52 H52B 109.5
C50 C52 H52C 109.5
F35 C171 F34 104.9(6)
F35 C171 C169 112.5(7)
F34 C171 C169 112.4(6)
F33 C171 F35 107.0(6)
F33 C171 F34 106.1(6)
F33 C171 C169 113.3(7)
C102 C110 H110 107.1
C102 C110 C111 113.3(7)
C102 C110 C112 110.8(7)
C111 C110 H110 107.1
C112 C110 H110 107.1
C112 C110 C111 111.1(7)
C70 C69 H69 119.0
C70 C69 C68 122.0(7)
C68 C69 H69 119.0
C11 C12 C20 123.0(7)
C13 C12 C11 116.1(7)
C13 C12 C20 120.9(7)
C67 C68 H68 120.2
C69 C68 C67 119.6(8)
C69 C68 H68 120.2
C12 C20 H20 107.7
C12 C20 C21 112.2(7)
C12 C20 C22 110.7(7)
C21 C20 H20 107.7
C21 C20 C22 110.6(7)
C22 C20 H20 107.7
C11 C16 C17 121.6(7)
C15 C16 C11 118.5(7)
C15 C16 C17 119.9(7)
C170 C169 C171 120.1(7)
C168 C169 C170 121.3(7)
C168 C169 C171 118.6(7)
C133 C134 H134 119.2
C135 C134 H134 119.2
C135 C134 C133 121.7(8)
N2 C2 Pt1 175.7(7)
C58 C53 C36 119.5(7)
C54 C53 C36 119.1(7)
C54 C53 C58 121.1(8)
N4 C65 C66 117.9(6)
N4 C65 C70 119.6(7)
C66 C65 C70 122.5(7)
C143 C144 H144 120.1
C143 C144 C145 119.8(8)
C145 C144 H144 120.1
C10 C9 H9 119.4
C10 C9 C8 121.2(8)
C8 C9 H9 119.4
C178 C177 C179 120.5(8)
C176 C177 C178 119.9(7)
C176 C177 C179 119.6(8)
C46 C45 H45 119.1
C46 C45 C44 121.8(8)
C44 C45 H45 119.1
C117 C116 H116 120.2
C117 C116 C115 119.6(7)
C115 C116 H116 120.2
C175 C176 C177 118.9(8)
C175 C176 H176 120.5
C177 C176 H176 120.5
C146 C145 C144 119.8(8)
C146 C145 C147 123.0(13)
C146 C145 C1A 116.2(18)
C144 C145 C147 116.8(13)
C144 C145 C1A 123.1(18)
C161 C162 H162 118.5
C161 C162 C157 123.1(7)
C157 C162 H162 118.5
C106 C107 H107 107.7
C106 C107 C109 109.8(6)
C106 C107 C108 113.1(7)
C109 C107 H107 107.7
C109 C107 C108 110.8(7)
C108 C107 H107 107.7
C24 C23 C6 119.6(7)
C24 C23 C28 120.4(7)
C28 C23 C6 119.9(7)
C158 C157 B05T 122.9(6)
C162 C157 C158 115.3(7)
C162 C157 B05T 121.8(6)
C134 C133 C138 114.8(8)
C134 C133 B06F 124.6(7)
C138 C133 B06F 120.5(8)
C129 C128 H128 120.9
C129 C128 C127 118.2(8)
C127 C128 H128 120.9
C86 C85 H85 119.4
C86 C85 C84 121.2(7)
C84 C85 H85 119.4
C138 C137 C139 118.4(8)
C138 C137 C136 120.9(8)
C136 C137 C139 120.4(8)
C103 C104 H104 119.6
C103 C104 C105 120.8(8)
C105 C104 H104 119.6
C125 C130 H130 118.7
C129 C130 H130 118.7
C129 C130 C125 122.6(8)
C125 C126 H126 118.9
C127 C126 H126 118.9
C127 C126 C125 122.2(8)
C40 C39 H39 119.4
C38 C39 C40 121.3(7)
C38 C39 H39 119.4
H51A C51 H51B 109.5
H51A C51 H51C 109.5
H51B C51 H51C 109.5
C50 C51 H51A 109.5
C50 C51 H51B 109.5
C50 C51 H51C 109.5
C130 C125 B06F 119.9(8)
C126 C125 C130 115.1(8)
C126 C125 B06F 124.9(8)
C85 C86 H86 119.4
C85 C86 C87 121.2(7)
C87 C86 H86 119.4
C9 C8 H8 120.3
C7 C8 C9 119.4(8)
C7 C8 H8 120.3
C12 C13 H13 118.9
C14 C13 C12 122.1(8)
C14 C13 H13 118.9
C42 C50 H50 107.1
C52 C50 C42 114.4(6)
C52 C50 H50 107.1
C51 C50 C42 108.8(6)
C51 C50 C52 111.9(7)
C51 C50 H50 107.1
H18A C18 H18B 109.5
H18A C18 H18C 109.5
H18B C18 H18C 109.5
C17 C18 H18A 109.5
C17 C18 H18B 109.5
C17 C18 H18C 109.5
C83 C84 C92 120.9(6)
C85 C84 C83 118.0(7)
C85 C84 C92 121.1(7)
F9AA C164 F7AA 106.4(6)
F9AA C164 F8AA 106.0(6)
F9AA C164 C159 112.9(6)
F7AA C164 C159 112.2(7)
F8AA C164 F7AA 106.3(6)
F8AA C164 C159 112.5(6)
C142 C141 B06F 123.7(7)
C146 C141 C142 116.3(8)
C146 C141 B06F 120.0(8)
C36 C37 H37 119.6
C38 C37 C36 120.8(8)
C38 C37 H37 119.6
F39 C188 F40 104.8(6)
F39 C188 C183 112.8(7)
F41 C188 F39 106.8(6)
F41 C188 F40 105.4(7)
F41 C188 C183 114.6(7)
F40 C188 C183 111.7(6)
C151 C150 H150 117.5
C149 C150 H150 117.5
C149 C150 C151 125.1(8)
C133 C138 H138 118.7
C137 C138 C133 122.6(8)
C137 C138 H138 118.7
C118 C119 H119 107.6
C118 C119 C121 109.5(7)
C120 C119 C118 112.7(6)
C120 C119 H119 107.6
C120 C119 C121 111.6(7)
C121 C119 H119 107.6
C71 C72 C80 122.9(7)
C73 C72 C71 117.5(7)
C73 C72 C80 119.6(8)
C6 C7 H7 118.6
C8 C7 C6 122.8(8)
C8 C7 H7 118.6
C113 C114 C122 121.3(7)
C115 C114 C113 118.3(8)
C115 C114 C122 120.3(7)
F1 C131 C129 112.7(8)
F3 C131 F1 104.8(8)
F3 C131 F2 106.3(8)
F3 C131 C129 112.2(7)
F2 C131 F1 106.5(8)
F2 C131 C129 113.6(8)
C16 C17 H17 107.4
C18 C17 C16 113.1(7)
C18 C17 H17 107.4
C18 C17 C19 111.0(7)
C19 C17 C16 110.3(7)
C19 C17 H17 107.4
C102 C103 H103 119.5
C104 C103 C102 121.1(8)
C104 C103 H103 119.5
C110 C111 H11A 109.5
C110 C111 H11B 109.5
C110 C111 H11C 109.5
H11A C111 H11B 109.5
H11A C111 H11C 109.5
H11B C111 H11C 109.5
C150 C151 C155 121.3(9)
C152 C151 C150 119.7(8)
C152 C151 C155 119.0(9)
C88 C87 H87 119.7
C86 C87 C88 120.6(7)
C86 C87 H87 119.7
C98 C99 C100 120.4(7)
C98 C99 H99 119.8
C100 C99 H99 119.8
C149 C154 H154 118.8
C153 C154 H154 118.8
C153 C154 C149 122.3(8)
C53 C58 C59 122.2(7)
C57 C58 C53 118.0(9)
C57 C58 C59 119.7(8)
F38 C172 F36 107.4(9)
F38 C172 C167 111.4(9)
F36 C172 C167 108.8(8)
F37 C172 F38 109.7(9)
F37 C172 F36 104.8(9)
F37 C172 C167 114.3(7)
F38A C172 C167 112.0(19)
F38A C172 F37A 104.1(18)
F36A C172 C167 120.8(17)
F36A C172 F38A 101(2)
F36A C172 F37A 110.7(17)
F37A C172 C167 106.8(11)
H30A C30 H30B 109.5
H30A C30 H30C 109.5
H30B C30 H30C 109.5
C29 C30 H30A 109.5
C29 C30 H30B 109.5
C29 C30 H30C 109.5
C41 C46 C47 120.4(7)
C45 C46 C41 118.8(7)
C45 C46 C47 120.7(7)
C128 C129 C130 120.6(8)
C128 C129 C131 120.2(8)
C130 C129 C131 119.1(8)
F47 C163 C161 107.2(12)
F45 C163 F47 104.8(15)
F45 C163 F46 106.5(11)
F45 C163 C161 119.3(13)
F46 C163 F47 102.6(11)
F46 C163 C161 114.7(10)
F46A C163 C161 111.6(11)
F46A C163 F45A 107.0(12)
F45A C163 C161 106.9(13)
F47A C163 C161 116.5(13)
F47A C163 F46A 106.2(12)
F47A C163 F45A 108.4(18)
C116 C115 H115 119.3
C114 C115 C116 121.5(8)
C114 C115 H115 119.3
C107 C109 H10A 109.5
C107 C109 H10B 109.5
C107 C109 H10C 109.5
H10A C109 H10B 109.5
H10A C109 H10C 109.5
H10B C109 H10C 109.5
C89 C91 H91A 109.5
C89 C91 H91B 109.5
C89 C91 H91C 109.5
H91A C91 H91B 109.5
H91A C91 H91C 109.5
H91B C91 H91C 109.5
C45 C44 H44 120.1
C45 C44 C43 119.8(8)
C43 C44 H44 120.1
C76 C77 H77 108.0
C76 C77 C79 113.2(7)
C76 C77 C78 111.9(7)
C79 C77 H77 108.0
C78 C77 H77 108.0
C78 C77 C79 107.7(7)
C17 C19 H19A 109.5
C17 C19 H19B 109.5
C17 C19 H19C 109.5
H19A C19 H19B 109.5
H19A C19 H19C 109.5
H19B C19 H19C 109.5
C20 C21 H21A 109.5
C20 C21 H21B 109.5
C20 C21 H21C 109.5
H21A C21 H21B 109.5
H21A C21 H21C 109.5
H21B C21 H21C 109.5
C42 C43 H43 119.9
C44 C43 C42 120.1(8)
C44 C43 H43 119.9
C46 C47 H47 108.6
C46 C47 C49 110.4(7)
C49 C47 H47 108.6
C48 C47 C46 111.9(7)
C48 C47 H47 108.6
C48 C47 C49 108.7(8)
C114 C122 H122 107.5
C114 C122 C123 112.7(8)
C124 C122 C114 111.8(7)
C124 C122 H122 107.5
C124 C122 C123 109.6(8)
C123 C122 H122 107.5
N1 C1 Pt1 171.5(7)
C39 C38 H38 119.6
C37 C38 C39 120.7(8)
C37 C38 H38 119.6
C24 C32 H32 107.5
C33 C32 H32 107.5
C33 C32 C24 112.5(7)
C33 C32 C34 110.0(8)
C34 C32 H32 107.5
C34 C32 C24 111.6(7)
F32 C179 F31 112.8(16)
F32 C179 C177 115.7(16)
F32 C179 F30 104.7(14)
F31 C179 C177 106.5(12)
F30 C179 F31 104.8(12)
F30 C179 C177 111.9(11)
F30A C179 C177 109.9(10)
F31A C179 C177 119.1(11)
F31A C179 F30A 103.7(10)
F31A C179 F32A 106.6(13)
F32A C179 C177 113.3(12)
F32A C179 F30A 102.6(11)
C151 C152 H152 120.8
C151 C152 C153 118.3(9)
C153 C152 H152 120.8
C110 C112 H11D 109.5
C110 C112 H11E 109.5
C110 C112 H11F 109.5
H11D C112 H11E 109.5
H11D C112 H11F 109.5
H11E C112 H11F 109.5
C13 C14 H14 120.0
C13 C14 C15 120.1(7)
C15 C14 H14 120.0
C150 C149 C154 114.0(8)
C150 C149 B06F 124.5(7)
C154 C149 B06F 121.4(7)
C84 C92 H92 107.8
C93 C92 C84 110.1(7)
C93 C92 H92 107.8
C93 C92 C94 109.6(7)
C94 C92 C84 113.5(6)
C94 C92 H92 107.8
C71 C76 C77 121.2(7)
C75 C76 C71 116.6(8)
C75 C76 C77 122.2(8)
C25 C24 C32 117.9(8)
C23 C24 C25 119.7(8)
C23 C24 C32 122.4(7)
C106 C105 H105 119.6
C104 C105 C106 120.8(8)
C104 C105 H105 119.6
C89 C90 H90A 109.5
C89 C90 H90B 109.5
C89 C90 H90C 109.5
H90A C90 H90B 109.5
H90A C90 H90C 109.5
H90B C90 H90C 109.5
C20 C22 H22A 109.5
C20 C22 H22B 109.5
C20 C22 H22C 109.5
H22A C22 H22B 109.5
H22A C22 H22C 109.5
H22B C22 H22C 109.5
C92 C93 H93A 109.5
C92 C93 H93B 109.5
C92 C93 H93C 109.5
H93A C93 H93B 109.5
H93A C93 H93C 109.5
H93B C93 H93C 109.5
C23 C28 C29 121.8(7)
C27 C28 C23 117.2(8)
C27 C28 C29 120.9(8)
F15 C139 F14 105.1(7)
F15 C139 F13 107.3(8)
F15 C139 C137 114.2(8)
F14 C139 C137 112.0(8)
F13 C139 F14 105.0(8)
F13 C139 C137 112.6(8)
C25 C26 H26 120.1
C27 C26 C25 119.8(8)
C27 C26 H26 120.1
C92 C94 H94A 109.5
C92 C94 H94B 109.5
C92 C94 H94C 109.5
H94A C94 H94B 109.5
H94A C94 H94C 109.5
H94B C94 H94C 109.5
C119 C120 H12A 109.5
C119 C120 H12B 109.5
C119 C120 H12C 109.5
H12A C120 H12B 109.5
H12A C120 H12C 109.5
H12B C120 H12C 109.5
C134 C135 C140 118.0(8)
C136 C135 C134 122.7(8)
C136 C135 C140 119.3(9)
C53 C54 C62 121.8(8)
C55 C54 C53 118.3(8)
C55 C54 C62 119.9(9)
C137 C136 H136 121.5
C135 C136 C137 117.0(8)
C135 C136 H136 121.5
C72 C73 H73 119.5
C74 C73 C72 121.1(8)
C74 C73 H73 119.5
C47 C49 H49A 109.5
C47 C49 H49B 109.5
C47 C49 H49C 109.5
H49A C49 H49B 109.5
H49A C49 H49C 109.5
H49B C49 H49C 109.5
C181 B05T C165 109.1(6)
C181 B05T C173 109.4(6)
C173 B05T C165 109.3(6)
C157 B05T C165 110.3(6)
C157 B05T C181 109.7(6)
C157 B05T C173 109.0(6)
C76 C75 H75 119.3
C74 C75 C76 121.4(8)
C74 C75 H75 119.3
C72 C80 H80 106.6
C72 C80 H80A 110.4
C72 C80 C81 106.4(11)
C72 C80 C82A 102.2(13)
C81 C80 H80 106.6
C82 C80 C72 120.6(14)
C82 C80 H80 106.6
C82 C80 C81 109.4(12)
C82A C80 H80A 110.4
C81A C80 C72 116.3(12)
C81A C80 H80A 110.4
C81A C80 C82A 106.6(13)
C30 C29 H29 107.8
C28 C29 C30 112.2(7)
C28 C29 H29 107.8
C28 C29 C31 110.5(7)
C31 C29 C30 110.6(7)
C31 C29 H29 107.8
C58 C59 H59 107.1
C58 C59 C61 113.4(8)
C58 C59 C60 110.2(8)
C61 C59 H59 107.1
C60 C59 H59 107.1
C60 C59 C61 111.5(8)
C16 C15 C14 120.7(7)
C16 C15 H15 119.6
C14 C15 H15 119.6
C107 C108 H10D 109.5
C107 C108 H10E 109.5
C107 C108 H10F 109.5
H10D C108 H10E 109.5
H10D C108 H10F 109.5
H10E C108 H10F 109.5
C128 C127 C132 120.9(8)
C126 C127 C128 121.2(8)
C126 C127 C132 117.9(8)
F18 C140 F16 107.7(12)
F18 C140 F17 108.1(11)
F18 C140 C135 115.5(11)
F16 C140 C135 108.9(10)
F17 C140 F16 102.9(9)
F17 C140 C135 112.9(9)
C135 C140 F18A 109.5(13)
F17A C140 C135 114.6(11)
F17A C140 F18A 95.2(14)
F16A C140 C135 128.6(15)
F16A C140 F17A 104.5(14)
F16A C140 F18A 98.2(17)
C119 C121 H12D 109.5
C119 C121 H12E 109.5
C119 C121 H12F 109.5
H12D C121 H12E 109.5
H12D C121 H12F 109.5
H12E C121 H12F 109.5
C154 C153 C156 120.6(9)
C152 C153 C154 120.5(9)
C152 C153 C156 118.9(10)
C32 C33 H33A 109.5
C32 C33 H33B 109.5
C32 C33 H33C 109.5
H33A C33 H33B 109.5
H33A C33 H33C 109.5
H33B C33 H33C 109.5
C58 C57 H57 119.2
C58 C57 C56 121.7(9)
C56 C57 H57 119.2
C54 C55 H55 119.5
C56 C55 C54 120.9(10)
C56 C55 H55 119.5
F19 C155 C151 114.8(8)
F20 C155 F19 101.2(8)
F20 C155 C151 111.7(9)
F21 C155 F19 103.7(9)
F21 C155 F20 107.8(10)
F21 C155 C151 116.3(9)
C151 C155 F21A 102.5(11)
F20A C155 C151 116(2)
F20A C155 F21A 95(2)
F20A C155 F19A 134(3)
F19A C155 C151 107.3(14)
F19A C155 F21A 89.6(16)
F5 C132 C127 111.2(7)
F4 C132 F5 104.6(7)
F4 C132 C127 113.7(8)
F6 C132 F5 105.4(8)
F6 C132 F4 106.3(8)
F6 C132 C127 114.8(8)
C28 C27 H27 118.4
C26 C27 C28 123.1(8)
C26 C27 H27 118.4
C57 C56 H56 120.0
C55 C56 C57 120.0(10)
C55 C56 H56 120.0
C77 C79 H79A 109.5
C77 C79 H79B 109.5
C77 C79 H79C 109.5
H79A C79 H79B 109.5
H79A C79 H79C 109.5
H79B C79 H79C 109.5
C73 C74 C75 121.1(8)
C73 C74 H74 119.5
C75 C74 H74 119.5
C133 B06F C141 110.8(8)
C133 B06F C149 109.1(7)
C125 B06F C133 107.9(7)
C125 B06F C141 109.4(7)
C125 B06F C149 109.5(7)
C141 B06F C149 110.1(7)
C29 C31 H31A 109.5
C29 C31 H31B 109.5
C29 C31 H31C 109.5
H31A C31 H31B 109.5
H31A C31 H31C 109.5
H31B C31 H31C 109.5
C59 C61 H61A 109.5
C59 C61 H61B 109.5
C59 C61 H61C 109.5
H61A C61 H61B 109.5
H61A C61 H61C 109.5
H61B C61 H61C 109.5
C54 C62 H62 107.7
C63 C62 C54 111.2(9)
C63 C62 H62 107.7
C63 C62 C64 109.5(9)
C64 C62 C54 113.0(9)
C64 C62 H62 107.7
C77 C78 H78A 109.5
C77 C78 H78B 109.5
C77 C78 H78C 109.5
H78A C78 H78B 109.5
H78A C78 H78C 109.5
H78B C78 H78C 109.5
C32 C34 H34A 109.5
C32 C34 H34B 109.5
C32 C34 H34C 109.5
H34A C34 H34B 109.5
H34A C34 H34C 109.5
H34B C34 H34C 109.5
F10 C147 F11 105.3(18)
F10 C147 C145 117(2)
F10 C147 F12 101.5(18)
F11 C147 C145 111.5(17)
F12 C147 F11 104(2)
F12 C147 C145 116.8(17)
C47 C48 H48A 109.5
C47 C48 H48B 109.5
C47 C48 H48C 109.5
H48A C48 H48B 109.5
H48A C48 H48C 109.5
H48B C48 H48C 109.5
C122 C124 H12G 109.5
C122 C124 H12H 109.5
C122 C124 H12I 109.5
H12G C124 H12H 109.5
H12G C124 H12I 109.5
H12H C124 H12I 109.5
C59 C60 H60A 109.5
C59 C60 H60B 109.5
C59 C60 H60C 109.5
H60A C60 H60B 109.5
H60A C60 H60C 109.5
H60B C60 H60C 109.5
C62 C63 H63A 109.5
C62 C63 H63B 109.5
C62 C63 H63C 109.5
H63A C63 H63B 109.5
H63A C63 H63C 109.5
H63B C63 H63C 109.5
C122 C123 H12J 109.5
C122 C123 H12K 109.5
C122 C123 H12L 109.5
H12J C123 H12K 109.5
H12J C123 H12L 109.5
H12K C123 H12L 109.5
C80 C81 H81A 109.5
C80 C81 H81B 109.5
C80 C81 H81C 109.5
H81A C81 H81B 109.5
H81A C81 H81C 109.5
H81B C81 H81C 109.5
C62 C64 H64A 109.5
C62 C64 H64B 109.5
C62 C64 H64C 109.5
H64A C64 H64B 109.5
H64A C64 H64C 109.5
H64B C64 H64C 109.5
C80 C82 H82A 109.5
C80 C82 H82B 109.5
C80 C82 H82C 109.5
H82A C82 H82B 109.5
H82A C82 H82C 109.5
H82B C82 H82C 109.5
C80 C82A H82D 109.5
C80 C82A H82E 109.5
C80 C82A H82F 109.5
H82D C82A H82E 109.5
H82D C82A H82F 109.5
H82E C82A H82F 109.5
C80 C81A H81D 109.5
C80 C81A H81E 109.5
C80 C81A H81F 109.5
H81D C81A H81E 109.5
H81D C81A H81F 109.5
H81E C81A H81F 109.5
F12A C1A C145 107(3)
F12A C1A F10A 114(3)
F10A C1A C145 108(3)
F11A C1A C145 115(3)
F11A C1A F12A 108(4)
F11A C1A F10A 105(3)
F22 C156 F24 93(2)
F22 C156 C153 116(2)
F22 C156 F23 110.0(18)
F24 C156 C153 119.6(17)
C153 C156 F22A 107.8(13)
F23 C156 F24 99(2)
F23 C156 C153 115.6(14)
F23A C156 C153 114.8(12)
F23A C156 F22A 97.0(15)
F24A C156 C153 112.2(15)
F24A C156 F22A 106.4(15)
F24A C156 F23A 116.7(15)

loop_
_geom_bond_atom_site_label_1
_geom_bond_atom_site_label_2
_geom_bond_distance
Pt1 Tl1 2.7486(5)
Pt1 C2 1.934(8)
Pt1 C1 1.939(9)
Pt2 Tl2 2.7832(5)
Pt2 C4 1.934(8)
Pt2 C3 1.927(8)
F42 C187 1.346(8)
F9AA C164 1.339(8)
F44 C187 1.339(9)
F7AA C164 1.347(9)
F35 C171 1.333(9)
F34 C171 1.348(8)
F27 C180 1.316(9)
F8AA C164 1.344(9)
F43 C187 1.343(8)
F28 C180 1.340(8)
F33 C171 1.326(9)
F38 C172 1.335(14)
F1 C131 1.325(10)
F5 C132 1.346(10)
F15 C139 1.331(10)
F14 C139 1.352(10)
F39 C188 1.344(8)
F29 C180 1.333(8)
F41 C188 1.314(9)
F8 C148 1.325(9)
F36 C172 1.411(15)
F4 C132 1.343(10)
F10 C147 1.31(3)
F40 C188 1.356(9)
F47 C163 1.40(2)
N4 C4 1.156(9)
N4 C65 1.390(9)
F32 C179 1.31(2)
F9 C148 1.318(9)
F37 C172 1.309(11)
F13 C139 1.336(10)
F31 C179 1.39(2)
N2 C35 1.403(9)
N2 C2 1.144(9)
N1 C5 1.397(9)
N1 C1 1.164(9)
F3 C131 1.318(10)
F7 C148 1.321(9)
F45 C163 1.31(2)
F19 C155 1.406(11)
F6 C132 1.320(9)
N3 C3 1.164(9)
N3 C95 1.410(9)
F46 C163 1.323(16)
C170 H170 0.9500
C170 C165 1.413(10)
C170 C169 1.394(10)
C35 C36 1.395(10)
C35 C40 1.397(10)
F18 C140 1.290(16)
F20 C155 1.342(13)
F16 C140 1.397(14)
C165 C166 1.393(10)
C165 B05T 1.667(11)
C174 H174 0.9500
C174 C175 1.376(10)
C174 C173 1.400(9)
C36 C53 1.507(10)
C36 C37 1.391(10)
C166 H166 0.9500
C166 C167 1.380(10)
F2 C131 1.322(10)
C83 C66 1.501(9)
C83 C88 1.408(10)
C83 C84 1.420(10)
C96 C113 1.508(10)
C96 C95 1.399(10)
C96 C97 1.372(10)
C181 C186 1.416(9)
C181 C182 1.393(10)
C181 B05T 1.642(12)
C186 H186 0.9500
C186 C185 1.366(10)
C182 H182 0.9500
C182 C183 1.387(10)
C40 C41 1.495(10)
C40 C39 1.386(10)
C98 H98 0.9500
C98 C97 1.382(10)
C98 C99 1.380(11)
C71 C70 1.514(10)
C71 C72 1.393(10)
C71 C76 1.403(10)
C185 C187 1.490(10)
C185 C184 1.397(10)
C175 C180 1.505(10)
C175 C176 1.371(10)
C168 H168 0.9500
C168 C167 1.401(10)
C168 C169 1.368(10)
C42 C41 1.394(10)
C42 C50 1.531(10)
C42 C43 1.402(10)
C11 C10 1.516(10)
C11 C12 1.412(10)
C11 C16 1.395(10)
C159 C160 1.389(10)
C159 C158 1.381(9)
C159 C164 1.512(10)
C160 H160 0.9500
C160 C161 1.371(10)
C173 C178 1.385(10)
C173 B05T 1.650(11)
C113 C118 1.419(10)
C113 C114 1.391(10)
C161 C162 1.394(10)
C161 C163 1.481(10)
C118 C117 1.376(10)
C118 C119 1.528(10)
C100 C95 1.381(10)
C100 C101 1.502(10)
C100 C99 1.393(10)
C184 H184 0.9500
C184 C183 1.396(10)
C101 C106 1.398(10)
C101 C102 1.418(10)
C183 C188 1.486(11)
C106 C107 1.522(10)
C106 C105 1.400(11)
C10 C5 1.377(10)
C10 C9 1.374(10)
C67 H67 0.9500
C67 C66 1.374(10)
C67 C68 1.395(10)
C148 C143 1.484(11)
C41 C46 1.413(11)
C97 H97 0.9500
C89 H89 1.0000
C89 C88 1.507(10)
C89 C91 1.514(11)
C89 C90 1.554(11)
C66 C65 1.402(10)
C158 H158 0.9500
C158 C157 1.401(9)
C88 C87 1.391(10)
C70 C69 1.374(10)
C70 C65 1.412(10)
F11 C147 1.37(3)
C5 C6 1.424(10)
C167 C172 1.505(10)
C142 H142 0.9500
C142 C143 1.408(10)
C142 C141 1.395(11)
C117 H117 0.9500
C117 C116 1.380(10)
C143 C144 1.357(11)
C102 C110 1.500(11)
C102 C103 1.392(11)
C178 H178 0.9500
C178 C177 1.400(10)
C25 H25 0.9500
C25 C24 1.390(11)
C25 C26 1.380(11)
C146 H146 0.9500
C146 C145 1.386(11)
C146 C141 1.384(11)
C6 C23 1.495(10)
C6 C7 1.382(10)
C52 H52A 0.9800
C52 H52B 0.9800
C52 H52C 0.9800
C52 C50 1.524(10)
C171 C169 1.493(10)
C110 H110 1.0000
C110 C111 1.531(11)
C110 C112 1.525(11)
C69 H69 0.9500
C69 C68 1.379(11)
C12 C20 1.491(10)
C12 C13 1.408(10)
C68 H68 0.9500
C20 H20 1.0000
C20 C21 1.516(11)
C20 C22 1.521(11)
C16 C17 1.535(10)
C16 C15 1.375(10)
C134 H134 0.9500
C134 C133 1.399(11)
C134 C135 1.380(11)
C53 C58 1.399(11)
C53 C54 1.396(11)
C144 H144 0.9500
C144 C145 1.390(11)
C9 H9 0.9500
C9 C8 1.391(10)
C177 C176 1.382(10)
C177 C179 1.492(11)
C45 H45 0.9500
C45 C46 1.371(10)
C45 C44 1.379(11)
C116 H116 0.9500
C116 C115 1.381(11)
F30 C179 1.376(19)
C176 H176 0.9500
C145 C147 1.50(3)
C145 C1A 1.51(4)
C162 H162 0.9500
C162 C157 1.396(9)
C107 H107 1.0000
C107 C109 1.530(11)
C107 C108 1.534(10)
C23 C24 1.384(10)
C23 C28 1.414(10)
C157 B05T 1.641(11)
C133 C138 1.412(10)
C133 B06F 1.642(13)
C128 H128 0.9500
C128 C129 1.380(11)
C128 C127 1.385(11)
C85 H85 0.9500
C85 C86 1.352(10)
C85 C84 1.395(9)
C137 C138 1.380(11)
C137 C139 1.495(11)
C137 C136 1.385(11)
C104 H104 0.9500
C104 C103 1.376(11)
C104 C105 1.378(10)
C130 H130 0.9500
C130 C125 1.406(10)
C130 C129 1.380(10)
C126 H126 0.9500
C126 C125 1.405(11)
C126 C127 1.372(11)
C39 H39 0.9500
C39 C38 1.380(10)
C51 H51A 0.9800
C51 H51B 0.9800
C51 H51C 0.9800
C51 C50 1.518(10)
C125 B06F 1.629(13)
C86 H86 0.9500
C86 C87 1.380(10)
C8 H8 0.9500
C8 C7 1.368(11)
C13 H13 0.9500
C13 C14 1.359(10)
C50 H50 1.0000
C18 H18A 0.9800
C18 H18B 0.9800
C18 H18C 0.9800
C18 C17 1.518(11)
F21 C155 1.320(12)
C84 C92 1.521(10)
C141 B06F 1.652(13)
C37 H37 0.9500
C37 C38 1.371(10)
C150 H150 0.9500
C150 C151 1.379(11)
C150 C149 1.377(10)
C138 H138 0.9500
C119 H119 1.0000
C119 C120 1.517(11)
C119 C121 1.538(11)
C72 C73 1.391(11)
C72 C80 1.505(11)
C7 H7 0.9500
C114 C115 1.377(10)
C114 C122 1.517(11)
C131 C129 1.498(12)
C17 H17 1.0000
C17 C19 1.527(12)
C103 H103 0.9500
F17 C140 1.348(13)
C111 H11A 0.9800
C111 H11B 0.9800
C111 H11C 0.9800
F12 C147 1.35(3)
C151 C152 1.360(11)
C151 C155 1.471(12)
C87 H87 0.9500
C99 H99 0.9500
C154 H154 0.9500
C154 C149 1.399(11)
C154 C153 1.392(12)
C58 C59 1.508(12)
C58 C57 1.368(11)
C172 F38A 1.39(3)
C172 F36A 1.13(3)
C172 F37A 1.48(3)
C30 H30A 0.9800
C30 H30B 0.9800
C30 H30C 0.9800
C30 C29 1.543(10)
C46 C47 1.523(11)
C163 F46A 1.351(19)
C163 F45A 1.38(2)
C163 F47A 1.33(2)
C115 H115 0.9500
C109 H10A 0.9800
C109 H10B 0.9800
C109 H10C 0.9800
C91 H91A 0.9800
C91 H91B 0.9800
C91 H91C 0.9800
C44 H44 0.9500
C44 C43 1.386(11)
C77 H77 1.0000
C77 C76 1.512(11)
C77 C79 1.519(11)
C77 C78 1.517(11)
C19 H19A 0.9800
C19 H19B 0.9800
C19 H19C 0.9800
C21 H21A 0.9800
C21 H21B 0.9800
C21 H21C 0.9800
C43 H43 0.9500
C47 H47 1.0000
C47 C49 1.544(11)
C47 C48 1.500(12)
C122 H122 1.0000
C122 C124 1.496(12)
C122 C123 1.518(12)
C38 H38 0.9500
C32 H32 1.0000
C32 C24 1.530(11)
C32 C33 1.511(11)
C32 C34 1.524(11)
C179 F30A 1.422(17)
C179 F31A 1.266(17)
C179 F32A 1.331(18)
C152 H152 0.9500
C152 C153 1.391(12)
C112 H11D 0.9800
C112 H11E 0.9800
C112 H11F 0.9800
C14 H14 0.9500
C14 C15 1.399(10)
C149 B06F 1.656(13)
C92 H92 1.0000
C92 C93 1.505(12)
C92 C94 1.519(10)
C76 C75 1.396(11)
F22 C156 1.27(3)
C105 H105 0.9500
C90 H90A 0.9800
C90 H90B 0.9800
C90 H90C 0.9800
C22 H22A 0.9800
C22 H22B 0.9800
C22 H22C 0.9800
C93 H93A 0.9800
C93 H93B 0.9800
C93 H93C 0.9800
C28 C29 1.518(11)
C28 C27 1.369(11)
C26 H26 0.9500
C26 C27 1.354(11)
C94 H94A 0.9800
C94 H94B 0.9800
C94 H94C 0.9800
C120 H12A 0.9800
C120 H12B 0.9800
C120 H12C 0.9800
C135 C136 1.372(11)
C135 C140 1.483(13)
C54 C55 1.395(12)
C54 C62 1.548(12)
C136 H136 0.9500
C73 H73 0.9500
C73 C74 1.355(11)
C49 H49A 0.9800
C49 H49B 0.9800
C49 H49C 0.9800
C75 H75 0.9500
C75 C74 1.359(12)
C80 H80 1.0000
C80 H80A 1.0000
C80 C81 1.62(2)
C80 C82 1.46(2)
C80 C82A 1.65(3)
C80 C81A 1.45(2)
C29 H29 1.0000
C29 C31 1.531(11)
C59 H59 1.0000
C59 C61 1.527(12)
C59 C60 1.522(12)
C15 H15 0.9500
F24 C156 1.39(4)
C108 H10D 0.9800
C108 H10E 0.9800
C108 H10F 0.9800
C127 C132 1.488(12)
C140 F17A 1.43(2)
C140 F18A 1.50(3)
C140 F16A 1.28(2)
C121 H12D 0.9800
C121 H12E 0.9800
C121 H12F 0.9800
C153 C156 1.459(14)
C33 H33A 0.9800
C33 H33B 0.9800
C33 H33C 0.9800
C57 H57 0.9500
C57 C56 1.385(13)
C55 H55 0.9500
C55 C56 1.353(13)
C155 F21A 1.64(3)
C155 F20A 1.19(4)
C155 F19A 1.28(3)
C27 H27 0.9500
C56 H56 0.9500
C79 H79A 0.9800
C79 H79B 0.9800
C79 H79C 0.9800
F23 C156 1.36(3)
C74 H74 0.9500
C31 H31A 0.9800
C31 H31B 0.9800
C31 H31C 0.9800
C61 H61A 0.9800
C61 H61B 0.9800
C61 H61C 0.9800
C62 H62 1.0000
C62 C63 1.509(13)
C62 C64 1.527(13)
C78 H78A 0.9800
C78 H78B 0.9800
C78 H78C 0.9800
C34 H34A 0.9800
C34 H34B 0.9800
C34 H34C 0.9800
C48 H48A 0.9800
C48 H48B 0.9800
C48 H48C 0.9800
C124 H12G 0.9800
C124 H12H 0.9800
C124 H12I 0.9800
C60 H60A 0.9800
C60 H60B 0.9800
C60 H60C 0.9800
C63 H63A 0.9800
C63 H63B 0.9800
C63 H63C 0.9800
C123 H12J 0.9800
C123 H12K 0.9800
C123 H12L 0.9800
C81 H81A 0.9800
C81 H81B 0.9800
C81 H81C 0.9800
C64 H64A 0.9800
C64 H64B 0.9800
C64 H64C 0.9800
C82 H82A 0.9800
C82 H82B 0.9800
C82 H82C 0.9800
C82A H82D 0.9800
C82A H82E 0.9800
C82A H82F 0.9800
C81A H81D 0.9800
C81A H81E 0.9800
C81A H81F 0.9800
F12A C1A 1.38(5)
F10A C1A 1.39(5)
F11A C1A 1.31(4)
C156 F22A 1.48(2)
C156 F23A 1.364(17)
C156 F24A 1.29(2)
